data_4320565
loop_
_publ_author_name
'Antje Mrotzek'
'Lykourgos Iordanidis'
'Mercouri G. Kanatzidis'

_publ_section_title
;
 New Members of the Homologous Series Am[M6Se8]m[M5+nSe9+n]: The
 Quaternary Phases A1-xM'3-xBi11+xSe20 and A1+xM'3-2xBi7+xSe14 (A = K, Rb,
 Cs; M' = Sn, Pb)
;
_journal_name_full 'Inorganic Chemistry'
_journal_page_first 6204
_journal_page_last 6211
_journal_paper_doi 10.1021/ic010285w
_journal_volume 40
_journal_year 2001
_chemical_formula_sum 'Bi11.54 Cs0.46 Se20 Sn2.46'
_chemical_formula_weight 4343.95
_chemical_name_systematic
; 
 ? 
;
_space_group_IT_number 11
_symmetry_space_group_name_Hall '-P 2yb'
_symmetry_space_group_name_H-M 'P 1 21/m 1'
_atom_sites_solution_hydrogens geom
_atom_sites_solution_primary direct
_atom_sites_solution_secondary difmap
_audit_creation_method SHELXL-97
_cell_angle_alpha 90.00
_cell_angle_beta 116.79(3)
_cell_angle_gamma 90.00
_cell_formula_units_Z 1
_cell_length_a 16.100(3)
_cell_length_b 4.1360(8)
_cell_length_c 17.077(3)
_cell_measurement_temperature 298(2)
_cell_volume 1015.1(4)
_computing_structure_refinement 'SHELXL-97 (Sheldrick, 1997)'
_computing_structure_solution 'SHELXS-97 (Sheldrick, 1990)'
_diffrn_ambient_temperature 298(2)
_diffrn_measured_fraction_theta_full 0.929
_diffrn_measured_fraction_theta_max 0.929
_diffrn_radiation_monochromator graphite
_diffrn_radiation_source 'fine-focus sealed tube'
_diffrn_radiation_type MoK\a
_diffrn_radiation_wavelength 0.71073
_diffrn_reflns_av_R_equivalents 0.0474
_diffrn_reflns_av_sigmaI/netI 0.0444
_diffrn_reflns_limit_h_max 21
_diffrn_reflns_limit_h_min -18
_diffrn_reflns_limit_k_max 4
_diffrn_reflns_limit_k_min -5
_diffrn_reflns_limit_l_max 22
_diffrn_reflns_limit_l_min -22
_diffrn_reflns_number 6027
_diffrn_reflns_theta_full 28.29
_diffrn_reflns_theta_max 28.29
_diffrn_reflns_theta_min 2.35
_exptl_absorpt_coefficient_mu 69.633
_exptl_crystal_colour silver
_exptl_crystal_density_diffrn 7.106
_exptl_crystal_density_method 'not measured'
_exptl_crystal_description needle
_exptl_crystal_F_000 1786
_refine_diff_density_max 4.802
_refine_diff_density_min -3.612
_refine_diff_density_rms 0.655
_refine_ls_extinction_method none
_refine_ls_goodness_of_fit_ref 1.151
_refine_ls_hydrogen_treatment mixed
_refine_ls_matrix_type full
_refine_ls_number_parameters 118
_refine_ls_number_reflns 2665
_refine_ls_number_restraints 5
_refine_ls_restrained_S_all 1.150
_refine_ls_R_factor_all 0.0668
_refine_ls_R_factor_gt 0.0526
_refine_ls_shift/su_max 0.174
_refine_ls_shift/su_mean 0.012
_refine_ls_structure_factor_coef Fsqd
_refine_ls_weighting_details 'calc w=1/[\s^2^(Fo^2^)+(0.0186P)^2^+99.6623P] where P=(Fo^2^+2Fc^2^)/3'
_refine_ls_weighting_scheme calc
_refine_ls_wR_factor_gt 0.1071
_refine_ls_wR_factor_ref 0.1119
_reflns_number_gt 2152
_reflns_number_total 2665
_reflns_threshold_expression >2sigma(I)
_cod_data_source_file ic010285w_4.cif
_cod_data_source_block Cs0.46Sn2.46Bi11.54Se20
_cod_original_cell_volume 1015.1(3)
_cod_database_code 4320565

loop_
_symmetry_equiv_pos_as_xyz
'x, y, z'
'-x, y+1/2, -z'
'-x, -y, -z'
'x, -y-1/2, z'

loop_
_atom_site_label
_atom_site_type_symbol
_atom_site_fract_x
_atom_site_fract_y
_atom_site_fract_z
_atom_site_U_iso_or_equiv
_atom_site_adp_type
_atom_site_occupancy
_atom_site_symmetry_multiplicity
_atom_site_calc_flag
_atom_site_refinement_flags
_atom_site_disorder_assembly
_atom_site_disorder_group
Bi1 Bi 0.61230(6) 0.2500 0.08062(6) 0.0167(2) Uani 1 2 d S . .
Bi2 Bi 0.14887(6) 0.2500 0.73650(5) 0.01366(19) Uani 1 2 d S . .
Bi3 Bi 0.09146(6) 0.2500 0.45149(5) 0.01204(18) Uani 1 2 d S . .
Bi4 Bi 0.67817(6) 0.2500 0.36466(6) 0.0181(2) Uani 1 2 d S . .
Bi5 Bi 0.18104(9) 0.2500 0.23897(9) 0.0286(3) Uani 0.7372(15) 2 d SP . .
Sn5 Sn 0.18104(9) 0.2500 0.23897(9) 0.0286(3) Uani 0.2628(16) 2 d SP . .
Bi6 Bi 0.89449(8) 0.2500 0.00216(7) 0.0217(2) Uani 0.8304(18) 2 d SP . .
Sn6 Sn 0.89449(8) 0.2500 0.00216(7) 0.0217(2) Uani 0.1696(19) 2 d SP . .
Sn12 Sn 0.60367(18) 0.2500 0.79795(18) 0.0218(6) Uani 0.7977(18) 2 d SP . .
Bi12 Bi 0.5850(5) 0.2500 0.7614(4) 0.0218(6) Uani 0.2026(18) 2 d SP . .
Cs2 Cs 0.4975(6) 0.2500 0.4985(6) 0.091(6) Uani 0.230(7) 2 d SP . .
Se1 Se 0.41894(16) 0.2500 0.04579(15) 0.0160(5) Uani 1 2 d S . .
Se2 Se 0.81921(16) 0.2500 0.13924(14) 0.0137(5) Uani 1 2 d S . .
Se3 Se 0.93983(16) 0.2500 0.67234(14) 0.0134(5) Uani 1 2 d S . .
Se4 Se 0.28649(16) 0.2500 0.50771(15) 0.0164(5) Uani 1 2 d S . .
Se5 Se 0.4934(2) 0.2500 0.3277(4) 0.0677(15) Uani 1 2 d S . .
Se6 Se 0.34951(16) 0.2500 0.77678(15) 0.0170(5) Uani 1 2 d S . .
Se7 Se 0.88525(15) 0.2500 0.40643(13) 0.0106(4) Uani 1 2 d S . .
Se8 Se 0.69152(19) 0.2500 0.6856(2) 0.0303(7) Uani 1 2 d S . .
Se9 Se 0.97400(17) 0.2500 0.88837(16) 0.0186(5) Uani 1 2 d S . .
Se10 Se 0.23451(18) 0.2500 0.10809(19) 0.0244(6) Uani 1 2 d S . .

loop_
_atom_site_aniso_label
_atom_site_aniso_U_11
_atom_site_aniso_U_22
_atom_site_aniso_U_33
_atom_site_aniso_U_23
_atom_site_aniso_U_13
_atom_site_aniso_U_12
Bi1 0.0118(4) 0.0100(5) 0.0170(4) 0.000 -0.0036(3) 0.000
Bi2 0.0129(4) 0.0100(4) 0.0132(4) 0.000 0.0016(3) 0.000
Bi3 0.0103(4) 0.0100(4) 0.0115(4) 0.000 0.0012(3) 0.000
Bi4 0.0092(4) 0.0104(5) 0.0263(5) 0.000 0.0004(3) 0.000
Bi5 0.0277(6) 0.0143(6) 0.0536(7) 0.000 0.0270(5) 0.000
Sn5 0.0277(6) 0.0143(6) 0.0536(7) 0.000 0.0270(5) 0.000
Bi6 0.0274(5) 0.0110(5) 0.0379(6) 0.000 0.0246(4) 0.000
Sn6 0.0274(5) 0.0110(5) 0.0379(6) 0.000 0.0246(4) 0.000
Sn12 0.0171(12) 0.0116(9) 0.0325(16) 0.000 0.0075(13) 0.000
Bi12 0.0171(12) 0.0116(9) 0.0325(16) 0.000 0.0075(13) 0.000
Cs2 0.006(3) 0.251(18) 0.018(4) 0.000 0.006(3) 0.000
Se1 0.0137(10) 0.0110(12) 0.0175(11) 0.000 0.0018(8) 0.000
Se2 0.0135(10) 0.0123(12) 0.0124(10) 0.000 0.0032(8) 0.000
Se3 0.0145(10) 0.0119(12) 0.0117(9) 0.000 0.0040(8) 0.000
Se4 0.0163(10) 0.0116(13) 0.0235(11) 0.000 0.0110(9) 0.000
Se5 0.0109(12) 0.0120(17) 0.166(5) 0.000 0.027(2) 0.000
Se6 0.0157(11) 0.0102(12) 0.0159(10) 0.000 -0.0010(9) 0.000
Se7 0.0076(9) 0.0096(11) 0.0114(9) 0.000 0.0013(7) 0.000
Se8 0.0220(12) 0.0106(14) 0.0637(19) 0.000 0.0241(13) 0.000
Se9 0.0230(12) 0.0101(12) 0.0289(12) 0.000 0.0173(10) 0.000
Se10 0.0203(12) 0.0103(13) 0.0497(16) 0.000 0.0220(12) 0.000

loop_
_atom_type_symbol
_atom_type_description
_atom_type_scat_dispersion_real
_atom_type_scat_dispersion_imag
_atom_type_scat_source
Se Se -0.0929 2.2259 'International Tables Vol C Tables 4.2.6.8 and 6.1.1.4'
Sn Sn -0.6537 1.4246 'International Tables Vol C Tables 4.2.6.8 and 6.1.1.4'
Cs Cs -0.3680 2.1192 'International Tables Vol C Tables 4.2.6.8 and 6.1.1.4'
Bi Bi -4.1077 10.2566 'International Tables Vol C Tables 4.2.6.8 and 6.1.1.4'

loop_
_geom_angle_atom_site_label_1
_geom_angle_atom_site_label_2
_geom_angle_atom_site_label_3
_geom_angle
_geom_angle_site_symmetry_1
_geom_angle_site_symmetry_3
_geom_angle_publ_flag
Se1 Bi1 Se1 92.39(7) 3_655 3_665 ?
Se1 Bi1 Se1 92.17(7) 3_655 . ?
Se1 Bi1 Se1 92.17(7) 3_665 . ?
Se1 Bi1 Se2 92.44(6) 3_655 . ?
Se1 Bi1 Se2 92.44(6) 3_665 . ?
Se1 Bi1 Se2 173.33(7) . . ?
Se1 Bi1 Se6 176.58(5) 3_655 3_666 ?
Se1 Bi1 Se6 90.91(5) 3_665 3_666 ?
Se1 Bi1 Se6 88.57(7) . 3_666 ?
Se2 Bi1 Se6 86.55(6) . 3_666 ?
Se1 Bi1 Se6 90.91(5) 3_655 3_656 ?
Se1 Bi1 Se6 176.58(5) 3_665 3_656 ?
Se1 Bi1 Se6 88.57(7) . 3_656 ?
Se2 Bi1 Se6 86.55(6) . 3_656 ?
Se6 Bi1 Se6 85.77(7) 3_666 3_656 ?
Se1 Bi1 Se6 55.91(4) 3_655 1_554 ?
Se1 Bi1 Se6 55.91(4) 3_665 1_554 ?
Se1 Bi1 Se6 57.21(6) . 1_554 ?
Se2 Bi1 Se6 129.46(6) . 1_554 ?
Se6 Bi1 Se6 127.02(4) 3_666 1_554 ?
Se6 Bi1 Se6 127.02(4) 3_656 1_554 ?
Se1 Bi1 Se1 55.28(7) 3_655 1_545 ?
Se1 Bi1 Se1 127.81(4) 3_665 1_545 ?
Se1 Bi1 Se1 55.02(3) . 1_545 ?
Se2 Bi1 Se1 124.71(2) . 1_545 ?
Se6 Bi1 Se1 122.91(6) 3_666 1_545 ?
Se6 Bi1 Se1 55.12(5) 3_656 1_545 ?
Se6 Bi1 Se1 71.91(3) 1_554 1_545 ?
Se1 Bi1 Se1 127.81(4) 3_655 1_565 ?
Se1 Bi1 Se1 55.28(7) 3_665 1_565 ?
Se1 Bi1 Se1 55.02(3) . 1_565 ?
Se2 Bi1 Se1 124.71(3) . 1_565 ?
Se6 Bi1 Se1 55.12(5) 3_666 1_565 ?
Se6 Bi1 Se1 122.91(6) 3_656 1_565 ?
Se6 Bi1 Se1 71.91(3) 1_554 1_565 ?
Se1 Bi1 Se1 110.04(5) 1_545 1_565 ?
Se1 Bi1 Se2 127.46(6) 3_655 1_565 ?
Se1 Bi1 Se2 56.08(5) 3_665 1_565 ?
Se1 Bi1 Se2 125.81(3) . 1_565 ?
Se2 Bi1 Se2 53.90(2) . 1_565 ?
Se6 Bi1 Se2 54.17(5) 3_666 1_565 ?
Se6 Bi1 Se2 120.96(5) 3_656 1_565 ?
Se6 Bi1 Se2 111.99(3) 1_554 1_565 ?
Se1 Bi1 Se2 175.97(4) 1_545 1_565 ?
Se1 Bi1 Se2 70.94(3) 1_565 1_565 ?
Se1 Bi1 Se2 56.08(5) 3_655 1_545 ?
Se1 Bi1 Se2 127.46(6) 3_665 1_545 ?
Se1 Bi1 Se2 125.81(2) . 1_545 ?
Se2 Bi1 Se2 53.90(2) . 1_545 ?
Se6 Bi1 Se2 120.96(5) 3_666 1_545 ?
Se6 Bi1 Se2 54.17(5) 3_656 1_545 ?
Se6 Bi1 Se2 111.99(3) 1_554 1_545 ?
Se1 Bi1 Se2 70.94(3) 1_545 1_545 ?
Se1 Bi1 Se2 175.97(4) 1_565 1_545 ?
Se2 Bi1 Se2 107.81(5) 1_565 1_545 ?
Se1 Bi1 Se10 39.61(5) 3_655 3_655 ?
Se1 Bi1 Se10 78.15(5) 3_665 3_655 ?
Se1 Bi1 Se10 129.00(6) . 3_655 ?
Se2 Bi1 Se10 56.83(5) . 3_655 ?
Se6 Bi1 Se10 140.69(6) 3_666 3_655 ?
Se6 Bi1 Se10 103.94(5) 3_656 3_655 ?
Se6 Bi1 Se10 77.08(4) 1_554 3_655 ?
Se1 Bi1 Se10 92.29(3) 1_545 3_655 ?
Se1 Bi1 Se10 132.96(4) 1_565 3_655 ?
Se2 Bi1 Se10 89.66(4) 1_565 3_655 ?
Se2 Bi1 Se10 50.31(4) 1_545 3_655 ?
Se2 Bi2 Se2 93.51(7) 3_666 3_656 ?
Se2 Bi2 Se6 90.87(6) 3_666 . ?
Se2 Bi2 Se6 90.87(6) 3_656 . ?
Se2 Bi2 Se3 93.87(6) 3_666 1_455 ?
Se2 Bi2 Se3 93.87(6) 3_656 1_455 ?
Se6 Bi2 Se3 173.06(7) . 1_455 ?
Se2 Bi2 Se7 175.80(5) 3_666 3_656 ?
Se2 Bi2 Se7 90.62(5) 3_656 3_656 ?
Se6 Bi2 Se7 88.30(6) . 3_656 ?
Se3 Bi2 Se7 86.60(6) 1_455 3_656 ?
Se2 Bi2 Se7 90.62(5) 3_666 3_666 ?
Se2 Bi2 Se7 175.80(5) 3_656 3_666 ?
Se6 Bi2 Se7 88.30(6) . 3_666 ?
Se3 Bi2 Se7 86.60(6) 1_455 3_666 ?
Se7 Bi2 Se7 85.24(6) 3_656 3_666 ?
Se2 Bi2 Se9 61.97(5) 3_666 1_455 ?
Se2 Bi2 Se9 61.97(5) 3_656 1_455 ?
Se6 Bi2 Se9 137.97(6) . 1_455 ?
Se3 Bi2 Se9 48.97(6) 1_455 1_455 ?
Se7 Bi2 Se9 120.95(5) 3_656 1_455 ?
Se7 Bi2 Se9 120.95(5) 3_666 1_455 ?
Se2 Bi2 Se6 54.42(5) 3_666 1_565 ?
Se2 Bi2 Se6 126.85(6) 3_656 1_565 ?
Se6 Bi2 Se6 54.19(3) . 1_565 ?
Se3 Bi2 Se6 125.51(3) 1_455 1_565 ?
Se7 Bi2 Se6 122.12(5) 3_656 1_565 ?
Se7 Bi2 Se6 55.49(5) 3_666 1_565 ?
Se9 Bi2 Se6 115.76(3) 1_455 1_565 ?
Se2 Bi2 Se6 126.85(6) 3_666 1_545 ?
Se2 Bi2 Se6 54.42(5) 3_656 1_545 ?
Se6 Bi2 Se6 54.19(3) . 1_545 ?
Se3 Bi2 Se6 125.51(3) 1_455 1_545 ?
Se7 Bi2 Se6 55.49(5) 3_656 1_545 ?
Se7 Bi2 Se6 122.12(5) 3_666 1_545 ?
Se9 Bi2 Se6 115.76(3) 1_455 1_545 ?
Se6 Bi2 Se6 108.38(5) 1_565 1_545 ?
Se2 Bi2 Se1 56.24(4) 3_666 1_556 ?
Se2 Bi2 Se1 56.24(4) 3_656 1_556 ?
Se6 Bi2 Se1 55.47(6) . 1_556 ?
Se3 Bi2 Se1 131.46(6) 1_455 1_556 ?
Se7 Bi2 Se1 126.08(4) 3_656 1_556 ?
Se7 Bi2 Se1 126.08(4) 3_666 1_556 ?
Se9 Bi2 Se1 82.49(5) 1_455 1_556 ?
Se6 Bi2 Se1 70.63(3) 1_565 1_556 ?
Se6 Bi2 Se1 70.63(3) 1_545 1_556 ?
Se2 Bi2 Se3 128.85(6) 3_666 1_445 ?
Se2 Bi2 Se3 56.81(5) 3_656 1_445 ?
Se6 Bi2 Se3 125.95(2) . 1_445 ?
Se3 Bi2 Se3 53.74(2) 1_455 1_445 ?
Se7 Bi2 Se3 54.47(5) 3_656 1_445 ?
Se7 Bi2 Se3 120.72(5) 3_666 1_445 ?
Se9 Bi2 Se3 67.15(3) 1_455 1_445 ?
Se6 Bi2 Se3 175.90(4) 1_565 1_445 ?
Se6 Bi2 Se3 71.92(4) 1_545 1_445 ?
Se1 Bi2 Se3 113.05(3) 1_556 1_445 ?
Se2 Bi2 Se3 56.81(5) 3_666 1_465 ?
Se2 Bi2 Se3 128.85(6) 3_656 1_465 ?
Se6 Bi2 Se3 125.95(3) . 1_465 ?
Se3 Bi2 Se3 53.74(2) 1_455 1_465 ?
Se7 Bi2 Se3 120.72(5) 3_656 1_465 ?
Se7 Bi2 Se3 54.47(5) 3_666 1_465 ?
Se9 Bi2 Se3 67.15(3) 1_455 1_465 ?
Se6 Bi2 Se3 71.92(4) 1_565 1_465 ?
Se6 Bi2 Se3 175.90(4) 1_545 1_465 ?
Se1 Bi2 Se3 113.05(3) 1_556 1_465 ?
Se3 Bi2 Se3 107.48(5) 1_445 1_465 ?
Se3 Bi3 Se3 93.65(7) 3_656 3_666 ?
Se3 Bi3 Se4 92.85(7) 3_656 . ?
Se3 Bi3 Se4 92.85(7) 3_666 . ?
Se3 Bi3 Se7 90.26(6) 3_656 1_455 ?
Se3 Bi3 Se7 90.26(6) 3_666 1_455 ?
Se4 Bi3 Se7 175.45(7) . 1_455 ?
Se3 Bi3 Se7 174.17(6) 3_656 3_666 ?
Se3 Bi3 Se7 90.88(4) 3_666 3_666 ?
Se4 Bi3 Se7 90.59(6) . 3_666 ?
Se7 Bi3 Se7 86.04(6) 1_455 3_666 ?
Se3 Bi3 Se7 90.88(4) 3_656 3_656 ?
Se3 Bi3 Se7 174.17(6) 3_666 3_656 ?
Se4 Bi3 Se7 90.59(6) . 3_656 ?
Se7 Bi3 Se7 86.04(6) 1_455 3_656 ?
Se7 Bi3 Se7 84.37(6) 3_666 3_656 ?
Se3 Bi3 Se4 129.00(6) 3_656 1_565 ?
Se3 Bi3 Se4 55.04(5) 3_666 1_565 ?
Se4 Bi3 Se4 55.53(3) . 1_565 ?
Se7 Bi3 Se4 124.35(3) 1_455 1_565 ?
Se7 Bi3 Se4 56.79(5) 3_666 1_565 ?
Se7 Bi3 Se4 124.02(5) 3_656 1_565 ?
Se3 Bi3 Se4 55.04(5) 3_656 1_545 ?
Se3 Bi3 Se4 129.00(6) 3_666 1_545 ?
Se4 Bi3 Se4 55.53(3) . 1_545 ?
Se7 Bi3 Se4 124.35(3) 1_455 1_545 ?
Se7 Bi3 Se4 124.02(5) 3_666 1_545 ?
Se7 Bi3 Se4 56.79(5) 3_656 1_545 ?
Se4 Bi3 Se4 111.06(5) 1_565 1_545 ?
Se3 Bi3 Se7 54.26(5) 3_656 1_445 ?
Se3 Bi3 Se7 126.12(5) 3_666 1_445 ?
Se4 Bi3 Se7 126.28(2) . 1_445 ?
Se7 Bi3 Se7 53.58(2) 1_455 1_445 ?
Se7 Bi3 Se7 119.96(3) 3_666 1_445 ?
Se7 Bi3 Se7 54.45(6) 3_656 1_445 ?
Se4 Bi3 Se7 176.72(4) 1_565 1_445 ?
Se4 Bi3 Se7 70.83(3) 1_545 1_445 ?
Se3 Bi3 Se7 126.12(5) 3_656 1_465 ?
Se3 Bi3 Se7 54.26(5) 3_666 1_465 ?
Se4 Bi3 Se7 126.28(2) . 1_465 ?
Se7 Bi3 Se7 53.58(2) 1_455 1_465 ?
Se7 Bi3 Se7 54.45(6) 3_666 1_465 ?
Se7 Bi3 Se7 119.96(3) 3_656 1_465 ?
Se4 Bi3 Se7 70.83(3) 1_565 1_465 ?
Se4 Bi3 Se7 176.72(4) 1_545 1_465 ?
Se7 Bi3 Se7 107.16(5) 1_445 1_465 ?
Se3 Bi3 Se2 56.37(4) 3_656 1_455 ?
Se3 Bi3 Se2 56.37(4) 3_666 1_455 ?
Se4 Bi3 Se2 130.15(6) . 1_455 ?
Se7 Bi3 Se2 54.41(5) 1_455 1_455 ?
Se7 Bi3 Se2 124.04(4) 3_666 1_455 ?
Se7 Bi3 Se2 124.04(4) 3_656 1_455 ?
Se4 Bi3 Se2 111.40(3) 1_565 1_455 ?
Se4 Bi3 Se2 111.40(3) 1_545 1_455 ?
Se7 Bi3 Se2 69.78(3) 1_445 1_455 ?
Se7 Bi3 Se2 69.78(3) 1_465 1_455 ?
Se3 Bi3 Se6 125.56(4) 3_656 . ?
Se3 Bi3 Se6 125.56(4) 3_666 . ?
Se4 Bi3 Se6 54.02(6) . . ?
Se7 Bi3 Se6 121.43(6) 1_455 . ?
Se7 Bi3 Se6 53.59(4) 3_666 . ?
Se7 Bi3 Se6 53.59(4) 3_656 . ?
Se4 Bi3 Se6 70.58(3) 1_565 . ?
Se4 Bi3 Se6 70.58(3) 1_545 . ?
Se7 Bi3 Se6 108.03(3) 1_445 . ?
Se7 Bi3 Se6 108.03(3) 1_465 . ?
Se2 Bi3 Se6 175.83(4) 1_455 . ?
Se5 Bi4 Se4 89.88(10) . 3_666 ?
Se5 Bi4 Se4 89.88(10) . 3_656 ?
Se4 Bi4 Se4 92.23(8) 3_666 3_656 ?
Se5 Bi4 Se6 93.52(11) . 3_656 ?
Se4 Bi4 Se6 175.17(7) 3_666 3_656 ?
Se4 Bi4 Se6 91.20(5) 3_656 3_656 ?
Se5 Bi4 Se6 93.52(11) . 3_666 ?
Se4 Bi4 Se6 91.20(5) 3_666 3_666 ?
Se4 Bi4 Se6 175.17(7) 3_656 3_666 ?
Se6 Bi4 Se6 85.17(7) 3_656 3_666 ?
Se5 Bi4 Se7 179.89(14) . . ?
Se4 Bi4 Se7 90.04(6) 3_666 . ?
Se4 Bi4 Se7 90.04(6) 3_656 . ?
Se6 Bi4 Se7 86.56(6) 3_656 . ?
Se6 Bi4 Se7 86.56(6) 3_666 . ?
Se5 Bi4 Cs2 39.22(17) . . ?
Se4 Bi4 Cs2 63.90(9) 3_666 . ?
Se4 Bi4 Cs2 63.90(9) 3_656 . ?
Se6 Bi4 Cs2 120.76(9) 3_656 . ?
Se6 Bi4 Cs2 120.76(9) 3_666 . ?
Se7 Bi4 Cs2 140.68(13) . . ?
Se5 Bi4 Se5 56.39(3) . 1_545 ?
Se4 Bi4 Se5 126.80(8) 3_666 1_545 ?
Se4 Bi4 Se5 53.03(7) 3_656 1_545 ?
Se6 Bi4 Se5 58.02(8) 3_656 1_545 ?
Se6 Bi4 Se5 126.69(8) 3_666 1_545 ?
Se7 Bi4 Se5 123.61(3) . 1_545 ?
Cs2 Bi4 Se5 64.60(8) . 1_545 ?
Se5 Bi4 Se5 56.39(3) . 1_565 ?
Se4 Bi4 Se5 53.03(7) 3_666 1_565 ?
Se4 Bi4 Se5 126.80(8) 3_656 1_565 ?
Se6 Bi4 Se5 126.69(8) 3_656 1_565 ?
Se6 Bi4 Se5 58.02(8) 3_666 1_565 ?
Se7 Bi4 Se5 123.61(3) . 1_565 ?
Cs2 Bi4 Se5 64.60(7) . 1_565 ?
Se5 Bi4 Se5 112.77(6) 1_545 1_565 ?
Se5 Bi4 Se3 123.29(13) . . ?
Se4 Bi4 Se3 54.67(5) 3_666 . ?
Se4 Bi4 Se3 54.67(5) 3_656 . ?
Se6 Bi4 Se3 125.42(4) 3_656 . ?
Se6 Bi4 Se3 125.42(4) 3_666 . ?
Se7 Bi4 Se3 56.60(5) . . ?
Cs2 Bi4 Se3 84.08(12) . . ?
Se5 Bi4 Se3 107.69(6) 1_545 . ?
Se5 Bi4 Se3 107.69(6) 1_565 . ?
Se5 Bi4 Se1 58.70(13) . . ?
Se4 Bi4 Se1 126.24(5) 3_666 . ?
Se4 Bi4 Se1 126.24(5) 3_656 . ?
Se6 Bi4 Se1 53.49(4) 3_656 . ?
Se6 Bi4 Se1 53.49(4) 3_666 . ?
Se7 Bi4 Se1 121.41(6) . . ?
Cs2 Bi4 Se1 97.91(12) . . ?
Se5 Bi4 Se1 73.28(6) 1_545 . ?
Se5 Bi4 Se1 73.28(6) 1_565 . ?
Se3 Bi4 Se1 178.01(4) . . ?
Se5 Bi4 Se7 126.67(2) . 1_565 ?
Se4 Bi4 Se7 54.71(5) 3_666 1_565 ?
Se4 Bi4 Se7 125.35(6) 3_656 1_565 ?
Se6 Bi4 Se7 120.46(6) 3_656 1_565 ?
Se6 Bi4 Se7 54.65(5) 3_666 1_565 ?
Se7 Bi4 Se7 53.33(2) . 1_565 ?
Cs2 Bi4 Se7 117.51(6) . 1_565 ?
Se5 Bi4 Se7 176.95(4) 1_545 1_565 ?
Se5 Bi4 Se7 70.28(4) 1_565 1_565 ?
Se3 Bi4 Se7 70.81(3) . 1_565 ?
Se1 Bi4 Se7 108.13(3) . 1_565 ?
Se10 Bi5 Se8 86.58(8) . 3_666 ?
Se10 Bi5 Se8 86.58(8) . 3_656 ?
Se8 Bi5 Se8 95.84(10) 3_666 3_656 ?
Se10 Bi5 Se9 83.20(7) . 3_656 ?
Se8 Bi5 Se9 167.23(9) 3_666 3_656 ?
Se8 Bi5 Se9 91.19(6) 3_656 3_656 ?
Se10 Bi5 Se9 83.20(7) . 3_666 ?
Se8 Bi5 Se9 91.19(6) 3_666 3_666 ?
Se8 Bi5 Se9 167.23(9) 3_656 3_666 ?
Se9 Bi5 Se9 80.04(7) 3_656 3_666 ?
Se10 Bi5 Se3 140.50(4) . 3_656 ?
Se8 Bi5 Se3 130.96(9) 3_666 3_656 ?
Se8 Bi5 Se3 78.73(6) 3_656 3_656 ?
Se9 Bi5 Se3 60.93(6) 3_656 3_656 ?
Se9 Bi5 Se3 104.56(6) 3_666 3_656 ?
Se10 Bi5 Se3 140.50(4) . 3_666 ?
Se8 Bi5 Se3 78.73(6) 3_666 3_666 ?
Se8 Bi5 Se3 130.96(9) 3_656 3_666 ?
Se9 Bi5 Se3 104.56(6) 3_656 3_666 ?
Se9 Bi5 Se3 60.93(6) 3_666 3_666 ?
Se3 Bi5 Se3 69.95(5) 3_656 3_666 ?
Se10 Bi5 Se4 142.05(8) . . ?
Se8 Bi5 Se4 68.69(8) 3_666 . ?
Se8 Bi5 Se4 68.69(8) 3_656 . ?
Se9 Bi5 Se4 123.96(6) 3_656 . ?
Se9 Bi5 Se4 123.96(6) 3_666 . ?
Se3 Bi5 Se4 63.96(5) 3_656 . ?
Se3 Bi5 Se4 63.96(5) 3_666 . ?
Se10 Bi5 Se5 64.17(10) . . ?
Se8 Bi5 Se5 51.19(6) 3_666 . ?
Se8 Bi5 Se5 51.19(6) 3_656 . ?
Se9 Bi5 Se5 129.01(6) 3_656 . ?
Se9 Bi5 Se5 129.01(6) 3_666 . ?
Se3 Bi5 Se5 125.76(7) 3_656 . ?
Se3 Bi5 Se5 125.76(7) 3_666 . ?
Se4 Bi5 Se5 77.88(9) . . ?
Se10 Bi5 Se10 56.54(3) . 1_545 ?
Se8 Bi5 Se10 125.90(7) 3_666 1_545 ?
Se8 Bi5 Se10 49.30(7) 3_656 1_545 ?
Se9 Bi5 Se10 53.00(5) 3_656 1_545 ?
Se9 Bi5 Se10 118.11(6) 3_666 1_545 ?
Se3 Bi5 Se10 86.97(4) 3_656 1_545 ?
Se3 Bi5 Se10 154.65(4) 3_666 1_545 ?
Se4 Bi5 Se10 115.77(4) . 1_545 ?
Se5 Bi5 Se10 76.10(5) . 1_545 ?
Se10 Bi5 Se10 56.54(3) . 1_565 ?
Se8 Bi5 Se10 49.30(7) 3_666 1_565 ?
Se8 Bi5 Se10 125.90(7) 3_656 1_565 ?
Se9 Bi5 Se10 118.11(6) 3_656 1_565 ?
Se9 Bi5 Se10 53.00(5) 3_666 1_565 ?
Se3 Bi5 Se10 154.65(4) 3_656 1_565 ?
Se3 Bi5 Se10 86.97(4) 3_666 1_565 ?
Se4 Bi5 Se10 115.77(4) . 1_565 ?
Se5 Bi5 Se10 76.10(5) . 1_565 ?
Se10 Bi5 Se10 113.08(6) 1_545 1_565 ?
Se10 Bi5 Se2 116.39(8) . 1_455 ?
Se8 Bi5 Se2 128.64(5) 3_666 1_455 ?
Se8 Bi5 Se2 128.64(5) 3_656 1_455 ?
Se9 Bi5 Se2 51.31(5) 3_656 1_455 ?
Se9 Bi5 Se2 51.31(5) 3_666 1_455 ?
Se3 Bi5 Se2 53.85(4) 3_656 1_455 ?
Se3 Bi5 Se2 53.85(4) 3_666 1_455 ?
Se4 Bi5 Se2 101.56(6) . 1_455 ?
Se5 Bi5 Se2 179.44(8) . 1_455 ?
Se10 Bi5 Se2 104.19(4) 1_545 1_455 ?
Se10 Bi5 Se2 104.19(4) 1_565 1_455 ?
Se9 Bi6 Se10 88.11(7) 1_554 3_655 ?
Se9 Bi6 Se10 88.11(7) 1_554 3_665 ?
Se10 Bi6 Se10 89.62(9) 3_655 3_665 ?
Se9 Bi6 Se9 91.03(7) 1_554 3_766 ?
Se10 Bi6 Se9 179.10(8) 3_655 3_766 ?
Se10 Bi6 Se9 90.62(6) 3_665 3_766 ?
Se9 Bi6 Se9 91.03(7) 1_554 3_756 ?
Se10 Bi6 Se9 90.62(6) 3_655 3_756 ?
Se10 Bi6 Se9 179.10(8) 3_665 3_756 ?
Se9 Bi6 Se9 89.13(8) 3_766 3_756 ?
Se9 Bi6 Se2 176.15(8) 1_554 . ?
Se10 Bi6 Se2 94.61(7) 3_655 . ?
Se10 Bi6 Se2 94.61(7) 3_665 . ?
Se9 Bi6 Se2 86.23(6) 3_766 . ?
Se9 Bi6 Se2 86.23(6) 3_756 . ?
Se9 Bi6 Se8 60.95(7) 1_554 1_554 ?
Se10 Bi6 Se8 50.54(5) 3_655 1_554 ?
Se10 Bi6 Se8 50.54(5) 3_665 1_554 ?
Se9 Bi6 Se8 129.15(5) 3_766 1_554 ?
Se9 Bi6 Se8 129.15(5) 3_756 1_554 ?
Se2 Bi6 Se8 122.90(6) . 1_554 ?
Se9 Bi6 Se10 57.93(7) 1_554 1_655 ?
Se10 Bi6 Se10 125.67(5) 3_655 1_655 ?
Se10 Bi6 Se10 125.67(5) 3_665 1_655 ?
Se9 Bi6 Se10 53.55(5) 3_766 1_655 ?
Se9 Bi6 Se10 53.55(5) 3_756 1_655 ?
Se2 Bi6 Se10 118.22(6) . 1_655 ?
Se8 Bi6 Se10 118.88(6) 1_554 1_655 ?
Se9 Bi6 Se9 56.22(3) 1_554 1_544 ?
Se10 Bi6 Se9 52.84(5) 3_655 1_544 ?
Se10 Bi6 Se9 124.57(7) 3_665 1_544 ?
Se9 Bi6 Se9 126.38(4) 3_766 1_544 ?
Se9 Bi6 Se9 55.02(7) 3_756 1_544 ?
Se2 Bi6 Se9 123.70(3) . 1_544 ?
Se8 Bi6 Se9 74.34(4) 1_554 1_544 ?
Se10 Bi6 Se9 72.83(4) 1_655 1_544 ?
Se9 Bi6 Se9 56.22(3) 1_554 1_564 ?
Se10 Bi6 Se9 124.57(6) 3_655 1_564 ?
Se10 Bi6 Se9 52.84(5) 3_665 1_564 ?
Se9 Bi6 Se9 55.02(7) 3_766 1_564 ?
Se9 Bi6 Se9 126.38(4) 3_756 1_564 ?
Se2 Bi6 Se9 123.70(3) . 1_564 ?
Se8 Bi6 Se9 74.34(4) 1_554 1_564 ?
Se10 Bi6 Se9 72.83(4) 1_655 1_564 ?
Se9 Bi6 Se9 112.43(5) 1_544 1_564 ?
Se9 Bi6 Se2 126.61(2) 1_554 1_565 ?
Se10 Bi6 Se2 127.81(6) 3_655 1_565 ?
Se10 Bi6 Se2 58.87(6) 3_665 1_565 ?
Se9 Bi6 Se2 53.00(5) 3_766 1_565 ?
Se9 Bi6 Se2 121.56(6) 3_756 1_565 ?
Se2 Bi6 Se2 53.30(2) . 1_565 ?
Se8 Bi6 Se2 108.94(3) 1_554 1_565 ?
Se10 Bi6 Se2 106.41(4) 1_655 1_565 ?
Se9 Bi6 Se2 176.33(4) 1_544 1_565 ?
Se9 Bi6 Se2 70.44(3) 1_564 1_565 ?
Se9 Bi6 Se2 126.61(2) 1_554 1_545 ?
Se10 Bi6 Se2 58.87(6) 3_655 1_545 ?
Se10 Bi6 Se2 127.81(6) 3_665 1_545 ?
Se9 Bi6 Se2 121.56(6) 3_766 1_545 ?
Se9 Bi6 Se2 53.00(5) 3_756 1_545 ?
Se2 Bi6 Se2 53.30(2) . 1_545 ?
Se8 Bi6 Se2 108.94(3) 1_554 1_545 ?
Se10 Bi6 Se2 106.41(4) 1_655 1_545 ?
Se9 Bi6 Se2 70.44(3) 1_544 1_545 ?
Se9 Bi6 Se2 176.33(4) 1_564 1_545 ?
Se2 Bi6 Se2 106.60(5) 1_565 1_545 ?
Bi12 Sn12 Se8 55.1(9) . . ?
Bi12 Sn12 Se5 47.8(2) . 3_656 ?
Se8 Sn12 Se5 76.45(12) . 3_656 ?
Bi12 Sn12 Se5 47.8(2) . 3_666 ?
Se8 Sn12 Se5 76.45(12) . 3_666 ?
Se5 Sn12 Se5 91.75(17) 3_656 3_666 ?
Bi12 Sn12 Se10 118.5(6) . 3_666 ?
Se8 Sn12 Se10 78.17(9) . 3_666 ?
Se5 Sn12 Se10 154.07(15) 3_656 3_666 ?
Se5 Sn12 Se10 87.38(7) 3_666 3_666 ?
Bi12 Sn12 Se10 118.5(6) . 3_656 ?
Se8 Sn12 Se10 78.17(9) . 3_656 ?
Se5 Sn12 Se10 87.38(7) 3_656 3_656 ?
Se5 Sn12 Se10 154.07(15) 3_666 3_656 ?
Se10 Sn12 Se10 82.33(9) 3_666 3_656 ?
Bi12 Sn12 Se1 131.3(6) . 3_666 ?
Se8 Sn12 Se1 139.63(6) . 3_666 ?
Se5 Sn12 Se1 141.19(13) 3_656 3_666 ?
Se5 Sn12 Se1 86.35(11) 3_666 3_666 ?
Se10 Sn12 Se1 64.64(7) 3_666 3_666 ?
Se10 Sn12 Se1 110.16(10) 3_656 3_666 ?
Bi12 Sn12 Se1 131.3(6) . 3_656 ?
Se8 Sn12 Se1 139.63(6) . 3_656 ?
Se5 Sn12 Se1 86.35(11) 3_656 3_656 ?
Se5 Sn12 Se1 141.19(13) 3_666 3_656 ?
Se10 Sn12 Se1 110.16(10) 3_666 3_656 ?
Se10 Sn12 Se1 64.64(7) 3_656 3_656 ?
Se1 Sn12 Se1 71.91(7) 3_666 3_656 ?
Bi12 Sn12 Se6 83.2(9) . . ?
Se8 Sn12 Se6 138.38(11) . . ?
Se5 Sn12 Se6 74.92(10) 3_656 . ?
Se5 Sn12 Se6 74.92(10) 3_666 . ?
Se10 Sn12 Se6 129.37(7) 3_666 . ?
Se10 Sn12 Se6 129.37(7) 3_656 . ?
Se1 Sn12 Se6 67.17(7) 3_666 . ?
Se1 Sn12 Se6 67.17(7) 3_656 . ?
Bi12 Sn12 Se8 71.1(5) . 1_545 ?
Se8 Sn12 Se8 55.42(4) . 1_545 ?
Se5 Sn12 Se8 43.61(7) 3_656 1_545 ?
Se5 Sn12 Se8 117.26(13) 3_666 1_545 ?
Se10 Sn12 Se8 115.19(8) 3_666 1_545 ?
Se10 Sn12 Se8 48.83(6) 3_656 1_545 ?
Se1 Sn12 Se8 156.33(7) 3_666 1_545 ?
Se1 Sn12 Se8 87.08(4) 3_656 1_545 ?
Se6 Sn12 Se8 115.11(5) . 1_545 ?
Bi12 Sn12 Se8 71.1(5) . 1_565 ?
Se8 Sn12 Se8 55.42(4) . 1_565 ?
Se5 Sn12 Se8 117.26(13) 3_656 1_565 ?
Se5 Sn12 Se8 43.61(7) 3_666 1_565 ?
Se10 Sn12 Se8 48.83(6) 3_666 1_565 ?
Se10 Sn12 Se8 115.19(8) 3_656 1_565 ?
Se1 Sn12 Se8 87.08(4) 3_666 1_565 ?
Se1 Sn12 Se8 156.33(7) 3_656 1_565 ?
Se6 Sn12 Se8 115.11(5) . 1_565 ?
Se8 Sn12 Se8 110.84(8) 1_545 1_565 ?
Bi12 Sn12 Se2 172.9(9) . 1_556 ?
Se8 Sn12 Se2 117.72(10) . 1_556 ?
Se5 Sn12 Se2 133.58(9) 3_656 1_556 ?
Se5 Sn12 Se2 133.58(9) 3_666 1_556 ?
Se10 Sn12 Se2 56.92(7) 3_666 1_556 ?
Se10 Sn12 Se2 56.92(7) 3_656 1_556 ?
Se1 Sn12 Se2 53.39(5) 3_666 1_556 ?
Se1 Sn12 Se2 53.39(5) 3_656 1_556 ?
Se6 Sn12 Se2 103.90(8) . 1_556 ?
Se8 Sn12 Se2 105.31(5) 1_545 1_556 ?
Se8 Sn12 Se2 105.31(5) 1_565 1_556 ?
Sn12 Bi12 Se5 122.9(3) . 3_656 ?
Sn12 Bi12 Se5 122.9(3) . 3_666 ?
Se5 Bi12 Se5 109.0(3) 3_656 3_666 ?
Sn12 Bi12 Se8 114.6(10) . . ?
Se5 Bi12 Se8 87.8(2) 3_656 . ?
Se5 Bi12 Se8 87.8(2) 3_666 . ?
Sn12 Bi12 Se10 53.3(6) . 3_666 ?
Se5 Bi12 Se10 157.4(2) 3_656 3_666 ?
Se5 Bi12 Se10 86.85(10) 3_666 3_666 ?
Se8 Bi12 Se10 76.46(17) . 3_666 ?
Sn12 Bi12 Se10 53.3(6) . 3_656 ?
Se5 Bi12 Se10 86.85(10) 3_656 3_656 ?
Se5 Bi12 Se10 157.4(2) 3_666 3_656 ?
Se8 Bi12 Se10 76.46(17) . 3_656 ?
Se10 Bi12 Se10 73.84(14) 3_666 3_656 ?
Sn12 Bi12 Se1 42.6(5) . 3_666 ?
Se5 Bi12 Se1 137.9(3) 3_656 3_666 ?
Se5 Bi12 Se1 83.22(16) 3_666 3_666 ?
Se8 Bi12 Se1 133.68(17) . 3_666 ?
Se10 Bi12 Se1 57.78(9) 3_666 3_666 ?
Se10 Bi12 Se1 95.84(16) 3_656 3_666 ?
Sn12 Bi12 Se1 42.6(5) . 3_656 ?
Se5 Bi12 Se1 83.22(16) 3_656 3_656 ?
Se5 Bi12 Se1 137.9(3) 3_666 3_656 ?
Se8 Bi12 Se1 133.68(17) . 3_656 ?
Se10 Bi12 Se1 95.84(16) 3_666 3_656 ?
Se10 Bi12 Se1 57.78(9) 3_656 3_656 ?
Se1 Bi12 Se1 63.82(11) 3_666 3_656 ?
Sn12 Bi12 Se6 88.6(9) . . ?
Se5 Bi12 Se6 78.82(18) 3_656 . ?
Se5 Bi12 Se6 78.82(18) 3_666 . ?
Se8 Bi12 Se6 156.7(2) . . ?
Se10 Bi12 Se6 121.12(16) 3_666 . ?
Se10 Bi12 Se6 121.12(16) 3_656 . ?
Se1 Bi12 Se6 63.92(12) 3_666 . ?
Se1 Bi12 Se6 63.92(12) 3_656 . ?
Sn12 Bi12 Cs2 169.2(10) . . ?
Se5 Bi12 Cs2 60.39(18) 3_656 . ?
Se5 Bi12 Cs2 60.39(18) 3_666 . ?
Se8 Bi12 Cs2 54.58(19) . . ?
Se10 Bi12 Cs2 119.16(19) 3_666 . ?
Se10 Bi12 Cs2 119.16(19) 3_656 . ?
Se1 Bi12 Cs2 143.37(11) 3_666 . ?
Se1 Bi12 Cs2 143.37(11) 3_656 . ?
Se6 Bi12 Cs2 102.17(19) . . ?
Sn12 Bi12 Cs2 150.5(4) . 3_656 ?
Se5 Bi12 Cs2 36.14(18) 3_656 3_656 ?
Se5 Bi12 Cs2 86.4(2) 3_666 3_656 ?
Se8 Bi12 Cs2 58.22(17) . 3_656 ?
Se10 Bi12 Cs2 134.4(2) 3_666 3_656 ?
Se10 Bi12 Cs2 98.60(14) 3_656 3_656 ?
Se1 Bi12 Cs2 163.6(2) 3_666 3_656 ?
Se1 Bi12 Cs2 118.40(8) 3_656 3_656 ?
Se6 Bi12 Cs2 101.60(17) . 3_656 ?
Cs2 Bi12 Cs2 27.24(7) . 3_656 ?
Sn12 Bi12 Cs2 150.5(4) . 3_666 ?
Se5 Bi12 Cs2 86.4(2) 3_656 3_666 ?
Se5 Bi12 Cs2 36.14(18) 3_666 3_666 ?
Se8 Bi12 Cs2 58.22(17) . 3_666 ?
Se10 Bi12 Cs2 98.60(14) 3_666 3_666 ?
Se10 Bi12 Cs2 134.4(2) 3_656 3_666 ?
Se1 Bi12 Cs2 118.40(8) 3_666 3_666 ?
Se1 Bi12 Cs2 163.6(2) 3_656 3_666 ?
Se6 Bi12 Cs2 101.60(17) . 3_666 ?
Cs2 Bi12 Cs2 27.24(7) . 3_666 ?
Cs2 Bi12 Cs2 54.45(14) 3_656 3_666 ?
Cs2 Cs2 Cs2 176.0(10) 3_666 3_656 ?
Cs2 Cs2 Se5 90.4(5) 3_666 . ?
Cs2 Cs2 Se5 90.4(5) 3_656 . ?
Cs2 Cs2 Se8 88.1(5) 3_666 . ?
Cs2 Cs2 Se8 88.1(5) 3_656 . ?
Se5 Cs2 Se8 123.8(3) . . ?
Cs2 Cs2 Se4 91.5(5) 3_666 . ?
Cs2 Cs2 Se4 91.5(5) 3_656 . ?
Se5 Cs2 Se4 117.9(3) . . ?
Se8 Cs2 Se4 118.2(3) . . ?
Cs2 Cs2 Se5 54.1(4) 3_666 3_666 ?
Cs2 Cs2 Se5 124.9(6) 3_656 3_666 ?
Se5 Cs2 Se5 144.52(11) . 3_666 ?
Se8 Cs2 Se5 61.97(16) . 3_666 ?
Se4 Cs2 Se5 68.67(17) . 3_666 ?
Cs2 Cs2 Se5 124.9(6) 3_666 3_656 ?
Cs2 Cs2 Se5 54.1(4) 3_656 3_656 ?
Se5 Cs2 Se5 144.52(11) . 3_656 ?
Se8 Cs2 Se5 61.97(16) . 3_656 ?
Se4 Cs2 Se5 68.67(17) . 3_656 ?
Se5 Cs2 Se5 70.9(2) 3_666 3_656 ?
Cs2 Cs2 Se8 124.4(6) 3_666 3_656 ?
Cs2 Cs2 Se8 59.3(4) 3_656 3_656 ?
Se5 Cs2 Se8 61.62(17) . 3_656 ?
Se8 Cs2 Se8 147.48(8) . 3_656 ?
Se4 Cs2 Se8 66.86(15) . 3_656 ?
Se5 Cs2 Se8 135.5(3) 3_666 3_656 ?
Se5 Cs2 Se8 95.11(14) 3_656 3_656 ?
Cs2 Cs2 Se8 59.3(4) 3_666 3_666 ?
Cs2 Cs2 Se8 124.4(6) 3_656 3_666 ?
Se5 Cs2 Se8 61.62(17) . 3_666 ?
Se8 Cs2 Se8 147.48(8) . 3_666 ?
Se4 Cs2 Se8 66.86(15) . 3_666 ?
Se5 Cs2 Se8 95.11(13) 3_666 3_666 ?
Se5 Cs2 Se8 135.5(3) 3_656 3_666 ?
Se8 Cs2 Se8 65.04(15) 3_656 3_666 ?
Cs2 Cs2 Bi12 89.0(5) 3_666 . ?
Cs2 Cs2 Bi12 89.0(5) 3_656 . ?
Se5 Cs2 Bi12 163.1(3) . . ?
Se8 Cs2 Bi12 39.29(15) . . ?
Se4 Cs2 Bi12 79.0(2) . . ?
Se5 Cs2 Bi12 38.27(12) 3_666 . ?
Se5 Cs2 Bi12 38.27(12) 3_656 . ?
Se8 Cs2 Bi12 131.1(2) 3_656 . ?
Se8 Cs2 Bi12 131.1(2) 3_666 . ?
Cs2 Cs2 Se4 58.1(4) 3_666 3_666 ?
Cs2 Cs2 Se4 118.8(6) 3_656 3_666 ?
Se5 Cs2 Se4 66.82(17) . 3_666 ?
Se8 Cs2 Se4 65.27(15) . 3_666 ?
Se4 Cs2 Se4 149.60(7) . 3_666 ?
Se5 Cs2 Se4 90.68(14) 3_666 3_666 ?
Se5 Cs2 Se4 126.8(2) 3_656 3_666 ?
Se8 Cs2 Se4 128.3(3) 3_656 3_666 ?
Se8 Cs2 Se4 94.34(14) 3_666 3_666 ?
Bi12 Cs2 Se4 98.9(2) . 3_666 ?
Cs2 Cs2 Se4 118.8(6) 3_666 3_656 ?
Cs2 Cs2 Se4 58.1(4) 3_656 3_656 ?
Se5 Cs2 Se4 66.82(17) . 3_656 ?
Se8 Cs2 Se4 65.27(15) . 3_656 ?
Se4 Cs2 Se4 149.60(7) . 3_656 ?
Se5 Cs2 Se4 126.8(2) 3_666 3_656 ?
Se5 Cs2 Se4 90.68(14) 3_656 3_656 ?
Se8 Cs2 Se4 94.34(14) 3_656 3_656 ?
Se8 Cs2 Se4 128.3(3) 3_666 3_656 ?
Bi12 Cs2 Se4 98.9(2) . 3_656 ?
Se4 Cs2 Se4 60.78(13) 3_666 3_656 ?
Bi1 Se1 Bi1 92.39(7) 3_655 3_665 ?
Bi1 Se1 Bi1 87.83(7) 3_655 . ?
Bi1 Se1 Bi1 87.83(7) 3_665 . ?
Bi1 Se1 Sn12 162.09(9) 3_655 3_666 ?
Bi1 Se1 Sn12 95.97(4) 3_665 3_666 ?
Bi1 Se1 Sn12 108.25(7) . 3_666 ?
Bi1 Se1 Sn12 95.97(4) 3_655 3_656 ?
Bi1 Se1 Sn12 162.09(9) 3_665 3_656 ?
Bi1 Se1 Sn12 108.25(7) . 3_656 ?
Sn12 Se1 Sn12 71.91(7) 3_666 3_656 ?
Bi1 Se1 Se10 109.68(7) 3_655 . ?
Bi1 Se1 Se10 109.68(7) 3_665 . ?
Bi1 Se1 Se10 154.03(9) . . ?
Sn12 Se1 Se10 52.52(6) 3_666 . ?
Sn12 Se1 Se10 52.52(6) 3_656 . ?
Bi1 Se1 Bi12 162.08(10) 3_655 3_666 ?
Bi1 Se1 Bi12 100.87(6) 3_665 3_666 ?
Bi1 Se1 Bi12 104.52(11) . 3_666 ?
Sn12 Se1 Bi12 6.15(8) 3_666 3_666 ?
Sn12 Se1 Bi12 68.07(8) 3_656 3_666 ?
Se10 Se1 Bi12 54.51(11) . 3_666 ?
Bi1 Se1 Bi12 100.87(6) 3_655 3_656 ?
Bi1 Se1 Bi12 162.08(10) 3_665 3_656 ?
Bi1 Se1 Bi12 104.52(11) . 3_656 ?
Sn12 Se1 Bi12 68.07(8) 3_666 3_656 ?
Sn12 Se1 Bi12 6.15(8) 3_656 3_656 ?
Se10 Se1 Bi12 54.51(11) . 3_656 ?
Bi12 Se1 Bi12 63.82(11) 3_666 3_656 ?
Bi1 Se1 Se1 136.19(4) 3_655 1_565 ?
Bi1 Se1 Se1 43.80(4) 3_665 1_565 ?
Bi1 Se1 Se1 90.0 . 1_565 ?
Sn12 Se1 Se1 54.05(4) 3_666 1_565 ?
Sn12 Se1 Se1 125.96(4) 3_656 1_565 ?
Se10 Se1 Se1 90.0 . 1_565 ?
Bi12 Se1 Se1 58.09(6) 3_666 1_565 ?
Bi12 Se1 Se1 121.91(6) 3_656 1_565 ?
Bi1 Se1 Se1 43.80(4) 3_655 1_545 ?
Bi1 Se1 Se1 136.19(4) 3_665 1_545 ?
Bi1 Se1 Se1 90.0 . 1_545 ?
Sn12 Se1 Se1 125.96(4) 3_666 1_545 ?
Sn12 Se1 Se1 54.05(4) 3_656 1_545 ?
Se10 Se1 Se1 90.0 . 1_545 ?
Bi12 Se1 Se1 121.91(6) 3_666 1_545 ?
Bi12 Se1 Se1 58.09(6) 3_656 1_545 ?
Se1 Se1 Se1 179.998(1) 1_565 1_545 ?
Bi1 Se1 Se6 134.87(8) 3_655 3_666 ?
Bi1 Se1 Se6 89.15(5) 3_665 3_666 ?
Bi1 Se1 Se6 47.15(5) . 3_666 ?
Sn12 Se1 Se6 61.26(6) 3_666 3_666 ?
Sn12 Se1 Se6 96.04(7) 3_656 3_666 ?
Se10 Se1 Se6 112.10(7) . 3_666 ?
Bi12 Se1 Se6 58.08(11) 3_666 3_666 ?
Bi12 Se1 Se6 89.93(10) 3_656 3_666 ?
Se1 Se1 Se6 60.06(2) 1_565 3_666 ?
Se1 Se1 Se6 119.94(2) 1_545 3_666 ?
Bi1 Se1 Se6 89.15(5) 3_655 3_656 ?
Bi1 Se1 Se6 134.87(8) 3_665 3_656 ?
Bi1 Se1 Se6 47.15(5) . 3_656 ?
Sn12 Se1 Se6 96.04(7) 3_666 3_656 ?
Sn12 Se1 Se6 61.26(6) 3_656 3_656 ?
Se10 Se1 Se6 112.10(7) . 3_656 ?
Bi12 Se1 Se6 89.93(10) 3_666 3_656 ?
Bi12 Se1 Se6 58.08(11) 3_656 3_656 ?
Se1 Se1 Se6 119.94(2) 1_565 3_656 ?
Se1 Se1 Se6 60.06(2) 1_545 3_656 ?
Se6 Se1 Se6 59.87(5) 3_666 3_656 ?
Bi1 Se1 Se1 90.14(8) 3_655 3_665 ?
Bi1 Se1 Se1 44.19(4) 3_665 3_665 ?
Bi1 Se1 Se1 43.64(5) . 3_665 ?
Sn12 Se1 Se1 106.88(5) 3_666 3_665 ?
Sn12 Se1 Se1 151.12(10) 3_656 3_665 ?
Se10 Se1 Se1 149.28(4) . 3_665 ?
Bi12 Se1 Se1 107.77(9) 3_666 3_665 ?
Bi12 Se1 Se1 146.31(13) 3_656 3_665 ?
Se1 Se1 Se1 60.10(3) 1_565 3_665 ?
Se1 Se1 Se1 119.89(3) 1_545 3_665 ?
Se6 Se1 Se1 61.01(6) 3_666 3_665 ?
Se6 Se1 Se1 90.74(8) 3_656 3_665 ?
Bi1 Se1 Se1 44.19(4) 3_655 3_655 ?
Bi1 Se1 Se1 90.14(8) 3_665 3_655 ?
Bi1 Se1 Se1 43.64(5) . 3_655 ?
Sn12 Se1 Se1 151.12(10) 3_666 3_655 ?
Sn12 Se1 Se1 106.88(5) 3_656 3_655 ?
Se10 Se1 Se1 149.28(4) . 3_655 ?
Bi12 Se1 Se1 146.31(13) 3_666 3_655 ?
Bi12 Se1 Se1 107.77(9) 3_656 3_655 ?
Se1 Se1 Se1 119.89(3) 1_565 3_655 ?
Se1 Se1 Se1 60.10(3) 1_545 3_655 ?
Se6 Se1 Se1 90.74(8) 3_666 3_655 ?
Se6 Se1 Se1 61.01(6) 3_656 3_655 ?
Se1 Se1 Se1 59.79(7) 3_665 3_655 ?
Bi1 Se1 Se6 46.20(4) 3_655 1_554 ?
Bi1 Se1 Se6 46.20(4) 3_665 1_554 ?
Bi1 Se1 Se6 87.49(8) . 1_554 ?
Sn12 Se1 Se6 139.41(5) 3_666 1_554 ?
Sn12 Se1 Se6 139.41(5) 3_656 1_554 ?
Se10 Se1 Se6 118.48(8) . 1_554 ?
Bi12 Se1 Se6 145.20(7) 3_666 1_554 ?
Bi12 Se1 Se6 145.20(7) 3_656 1_554 ?
Se1 Se1 Se6 90.0 1_565 1_554 ?
Se1 Se1 Se6 90.0 1_545 1_554 ?
Se6 Se1 Se6 120.45(6) 3_666 1_554 ?
Se6 Se1 Se6 120.45(6) 3_656 1_554 ?
Se1 Se1 Se6 59.43(6) 3_665 1_554 ?
Se1 Se1 Se6 59.43(6) 3_655 1_554 ?
Bi1 Se1 Se2 45.18(4) 3_655 3_655 ?
Bi1 Se1 Se2 89.88(6) 3_665 3_655 ?
Bi1 Se1 Se2 132.81(7) . 3_655 ?
Sn12 Se1 Se2 118.86(8) 3_666 3_655 ?
Sn12 Se1 Se2 84.88(6) 3_656 3_655 ?
Se10 Se1 Se2 68.24(6) . 3_655 ?
Bi12 Se1 Se2 122.14(12) 3_666 3_655 ?
Bi12 Se1 Se2 90.99(9) 3_656 3_655 ?
Se1 Se1 Se2 119.14(2) 1_565 3_655 ?
Se1 Se1 Se2 60.86(2) 1_545 3_655 ?
Se6 Se1 Se2 179.03(5) 3_666 3_655 ?
Se6 Se1 Se2 120.92(3) 3_656 3_655 ?
Se1 Se1 Se2 118.20(9) 3_665 3_655 ?
Se1 Se1 Se2 89.27(6) 3_655 3_655 ?
Se6 Se1 Se2 58.77(5) 1_554 3_655 ?
Bi2 Se2 Bi2 93.51(7) 3_666 3_656 ?
Bi2 Se2 Bi1 92.80(7) 3_666 . ?
Bi2 Se2 Bi1 92.80(7) 3_656 . ?
Bi2 Se2 Bi6 124.53(5) 3_666 . ?
Bi2 Se2 Bi6 124.53(5) 3_656 . ?
Bi1 Se2 Bi6 120.09(8) . . ?
Bi2 Se2 Se9 80.60(5) 3_666 3_766 ?
Bi2 Se2 Se9 124.57(8) 3_656 3_766 ?
Bi1 Se2 Se9 142.20(5) . 3_766 ?
Bi6 Se2 Se9 45.50(5) . 3_766 ?
Bi2 Se2 Se9 124.57(8) 3_666 3_756 ?
Bi2 Se2 Se9 80.60(5) 3_656 3_756 ?
Bi1 Se2 Se9 142.20(5) . 3_756 ?
Bi6 Se2 Se9 45.50(5) . 3_756 ?
Se9 Se2 Se9 60.21(5) 3_766 3_756 ?
Bi2 Se2 Se2 43.25(4) 3_666 1_565 ?
Bi2 Se2 Se2 136.75(4) 3_656 1_565 ?
Bi1 Se2 Se2 90.0 . 1_565 ?
Bi6 Se2 Se2 90.0 . 1_565 ?
Se9 Se2 Se2 59.89(2) 3_766 1_565 ?
Se9 Se2 Se2 120.11(2) 3_756 1_565 ?
Bi2 Se2 Se2 136.76(4) 3_666 1_545 ?
Bi2 Se2 Se2 43.25(4) 3_656 1_545 ?
Bi1 Se2 Se2 90.0 . 1_545 ?
Bi6 Se2 Se2 90.0 . 1_545 ?
Se9 Se2 Se2 120.11(2) 3_766 1_545 ?
Se9 Se2 Se2 59.89(2) 3_756 1_545 ?
Se2 Se2 Se2 179.999(1) 1_565 1_545 ?
Bi2 Se2 Se6 91.77(7) 3_666 3_656 ?
Bi2 Se2 Se6 45.97(5) 3_656 3_656 ?
Bi1 Se2 Se6 46.96(4) . 3_656 ?
Bi6 Se2 Se6 143.60(5) . 3_656 ?
Se9 Se2 Se6 167.83(7) 3_766 3_656 ?
Se9 Se2 Se6 118.53(3) 3_756 3_656 ?
Se2 Se2 Se6 119.89(3) 1_565 3_656 ?
Se2 Se2 Se6 60.11(3) 1_545 3_656 ?
Bi2 Se2 Se6 45.97(5) 3_666 3_666 ?
Bi2 Se2 Se6 91.77(7) 3_656 3_666 ?
Bi1 Se2 Se6 46.96(4) . 3_666 ?
Bi6 Se2 Se6 143.60(5) . 3_666 ?
Se9 Se2 Se6 118.53(3) 3_766 3_666 ?
Se9 Se2 Se6 167.83(7) 3_756 3_666 ?
Se2 Se2 Se6 60.11(3) 1_565 3_666 ?
Se2 Se2 Se6 119.89(3) 1_545 3_666 ?
Se6 Se2 Se6 59.77(5) 3_656 3_666 ?
Bi2 Se2 Se7 46.76(4) 3_666 . ?
Bi2 Se2 Se7 46.76(4) 3_656 . ?
Bi1 Se2 Se7 93.53(7) . . ?
Bi6 Se2 Se7 146.37(8) . . ?
Se9 Se2 Se7 107.62(7) 3_766 . ?
Se9 Se2 Se7 107.62(7) 3_756 . ?
Se2 Se2 Se7 90.0 1_565 . ?
Se2 Se2 Se7 90.001(1) 1_545 . ?
Se6 Se2 Se7 60.55(5) 3_656 . ?
Se6 Se2 Se7 60.55(5) 3_666 . ?
Bi2 Se2 Se1 135.17(8) 3_666 3_655 ?
Bi2 Se2 Se1 90.00(5) 3_656 3_655 ?
Bi1 Se2 Se1 42.38(4) . 3_655 ?
Bi6 Se2 Se1 88.12(6) . 3_655 ?
Se9 Se2 Se1 131.59(7) 3_766 3_655 ?
Se9 Se2 Se1 100.10(5) 3_756 3_655 ?
Se2 Se2 Se1 119.14(2) 1_565 3_655 ?
Se2 Se2 Se1 60.86(2) 1_545 3_655 ?
Se6 Se2 Se1 60.16(5) 3_656 3_655 ?
Se6 Se2 Se1 89.29(6) 3_666 3_655 ?
Se7 Se2 Se1 120.71(7) . 3_655 ?
Bi2 Se2 Se1 90.00(5) 3_666 3_665 ?
Bi2 Se2 Se1 135.17(8) 3_656 3_665 ?
Bi1 Se2 Se1 42.38(4) . 3_665 ?
Bi6 Se2 Se1 88.12(6) . 3_665 ?
Se9 Se2 Se1 100.10(5) 3_766 3_665 ?
Se9 Se2 Se1 131.59(7) 3_756 3_665 ?
Se2 Se2 Se1 60.86(2) 1_565 3_665 ?
Se2 Se2 Se1 119.14(2) 1_545 3_665 ?
Se6 Se2 Se1 89.29(6) 3_656 3_665 ?
Se6 Se2 Se1 60.16(5) 3_666 3_665 ?
Se7 Se2 Se1 120.71(7) . 3_665 ?
Se1 Se2 Se1 58.27(5) 3_655 3_665 ?
Bi2 Se2 Se3 44.84(4) 3_666 3_766 ?
Bi2 Se2 Se3 89.58(6) 3_656 3_766 ?
Bi1 Se2 Se3 137.62(6) . 3_766 ?
Bi6 Se2 Se3 92.14(6) . 3_766 ?
Se9 Se2 Se3 48.74(5) 3_766 3_766 ?
Se9 Se2 Se3 79.86(6) 3_756 3_766 ?
Se2 Se2 Se3 61.20(2) 1_565 3_766 ?
Se2 Se2 Se3 118.80(2) 1_545 3_766 ?
Se6 Se2 Se3 119.48(7) 3_656 3_766 ?
Se6 Se2 Se3 90.69(5) 3_666 3_766 ?
Se7 Se2 Se3 58.94(5) . 3_766 ?
Se1 Se2 Se3 179.58(5) 3_655 3_766 ?
Se1 Se2 Se3 122.06(3) 3_665 3_766 ?
Bi2 Se2 Se3 89.58(6) 3_666 3_756 ?
Bi2 Se2 Se3 44.84(4) 3_656 3_756 ?
Bi1 Se2 Se3 137.62(6) . 3_756 ?
Bi6 Se2 Se3 92.14(6) . 3_756 ?
Se9 Se2 Se3 79.86(6) 3_766 3_756 ?
Se9 Se2 Se3 48.74(5) 3_756 3_756 ?
Se2 Se2 Se3 118.80(2) 1_565 3_756 ?
Se2 Se2 Se3 61.20(2) 1_545 3_756 ?
Se6 Se2 Se3 90.69(5) 3_656 3_756 ?
Se6 Se2 Se3 119.48(7) 3_666 3_756 ?
Se7 Se2 Se3 58.94(5) . 3_756 ?
Se1 Se2 Se3 122.06(3) 3_655 3_756 ?
Se1 Se2 Se3 179.58(5) 3_665 3_756 ?
Se3 Se2 Se3 57.60(5) 3_766 3_756 ?
Bi3 Se3 Bi3 93.65(7) 3_656 3_666 ?
Bi3 Se3 Bi2 93.70(6) 3_656 1_655 ?
Bi3 Se3 Bi2 93.70(6) 3_666 1_655 ?
Bi3 Se3 Se9 132.95(4) 3_656 . ?
Bi3 Se3 Se9 132.95(4) 3_666 . ?
Bi2 Se3 Se9 89.86(8) 1_655 . ?
Bi3 Se3 Sn5 86.96(4) 3_656 3_656 ?
Bi3 Se3 Sn5 141.53(8) 3_666 3_656 ?
Bi2 Se3 Sn5 124.67(6) 1_655 3_656 ?
Se9 Se3 Sn5 53.96(5) . 3_656 ?
Bi3 Se3 Bi5 86.96(4) 3_656 3_656 ?
Bi3 Se3 Bi5 141.53(8) 3_666 3_656 ?
Bi2 Se3 Bi5 124.67(6) 1_655 3_656 ?
Se9 Se3 Bi5 53.96(5) . 3_656 ?
Sn5 Se3 Bi5 0.00(3) 3_656 3_656 ?
Bi3 Se3 Sn5 141.53(8) 3_656 3_666 ?
Bi3 Se3 Sn5 86.96(4) 3_666 3_666 ?
Bi2 Se3 Sn5 124.67(6) 1_655 3_666 ?
Se9 Se3 Sn5 53.96(5) . 3_666 ?
Sn5 Se3 Sn5 69.96(5) 3_656 3_666 ?
Bi5 Se3 Sn5 69.96(5) 3_656 3_666 ?
Bi3 Se3 Bi5 141.53(8) 3_656 3_666 ?
Bi3 Se3 Bi5 86.96(4) 3_666 3_666 ?
Bi2 Se3 Bi5 124.67(6) 1_655 3_666 ?
Se9 Se3 Bi5 53.96(5) . 3_666 ?
Sn5 Se3 Bi5 69.96(5) 3_656 3_666 ?
Bi5 Se3 Bi5 69.96(5) 3_656 3_666 ?
Sn5 Se3 Bi5 0.00(3) 3_666 3_666 ?
Bi3 Se3 Se8 101.01(7) 3_656 . ?
Bi3 Se3 Se8 101.01(7) 3_666 . ?
Bi2 Se3 Se8 158.37(8) 1_655 . ?
Se9 Se3 Se8 68.51(8) . . ?
Sn5 Se3 Se8 41.74(4) 3_656 . ?
Bi5 Se3 Se8 41.74(4) 3_656 . ?
Sn5 Se3 Se8 41.74(4) 3_666 . ?
Bi5 Se3 Se8 41.74(4) 3_666 . ?
Bi3 Se3 Se4 43.61(4) 3_656 3_656 ?
Bi3 Se3 Se4 90.54(6) 3_666 3_656 ?
Bi2 Se3 Se4 137.31(6) 1_655 3_656 ?
Se9 Se3 Se4 117.17(7) . 3_656 ?
Sn5 Se3 Se4 64.01(5) 3_656 3_656 ?
Bi5 Se3 Se4 64.01(5) 3_656 3_656 ?
Sn5 Se3 Se4 97.95(6) 3_666 3_656 ?
Bi5 Se3 Se4 97.95(6) 3_666 3_656 ?
Se8 Se3 Se4 58.96(6) . 3_656 ?
Bi3 Se3 Se4 90.54(6) 3_656 3_666 ?
Bi3 Se3 Se4 43.61(4) 3_666 3_666 ?
Bi2 Se3 Se4 137.31(6) 1_655 3_666 ?
Se9 Se3 Se4 117.17(7) . 3_666 ?
Sn5 Se3 Se4 97.95(6) 3_656 3_666 ?
Bi5 Se3 Se4 97.95(6) 3_656 3_666 ?
Sn5 Se3 Se4 64.01(5) 3_666 3_666 ?
Bi5 Se3 Se4 64.01(5) 3_666 3_666 ?
Se8 Se3 Se4 58.96(6) . 3_666 ?
Se4 Se3 Se4 60.39(5) 3_656 3_666 ?
Bi3 Se3 Se3 136.82(3) 3_656 1_565 ?
Bi3 Se3 Se3 43.18(3) 3_666 1_565 ?
Bi2 Se3 Se3 90.0 1_655 1_565 ?
Se9 Se3 Se3 90.0 . 1_565 ?
Sn5 Se3 Se3 124.98(2) 3_656 1_565 ?
Bi5 Se3 Se3 124.98(2) 3_656 1_565 ?
Sn5 Se3 Se3 55.02(3) 3_666 1_565 ?
Bi5 Se3 Se3 55.02(3) 3_666 1_565 ?
Se8 Se3 Se3 90.0 . 1_565 ?
Se4 Se3 Se3 120.19(3) 3_656 1_565 ?
Se4 Se3 Se3 59.80(3) 3_666 1_565 ?
Bi3 Se3 Se3 43.18(3) 3_656 1_545 ?
Bi3 Se3 Se3 136.82(3) 3_666 1_545 ?
Bi2 Se3 Se3 90.000(1) 1_655 1_545 ?
Se9 Se3 Se3 90.0 . 1_545 ?
Sn5 Se3 Se3 55.02(3) 3_656 1_545 ?
Bi5 Se3 Se3 55.02(3) 3_656 1_545 ?
Sn5 Se3 Se3 124.98(2) 3_666 1_545 ?
Bi5 Se3 Se3 124.98(2) 3_666 1_545 ?
Se8 Se3 Se3 90.0 . 1_545 ?
Se4 Se3 Se3 59.80(3) 3_656 1_545 ?
Se4 Se3 Se3 120.19(2) 3_666 1_545 ?
Se3 Se3 Se3 179.998(1) 1_565 1_545 ?
Bi3 Se3 Se7 92.29(6) 3_656 3_766 ?
Bi3 Se3 Se7 46.96(4) 3_666 3_766 ?
Bi2 Se3 Se7 46.90(4) 1_655 3_766 ?
Se9 Se3 Se7 122.33(7) . 3_766 ?
Sn5 Se3 Se7 171.50(6) 3_656 3_766 ?
Bi5 Se3 Se7 171.50(6) 3_656 3_766 ?
Sn5 Se3 Se7 114.90(3) 3_666 3_766 ?
Bi5 Se3 Se7 114.90(3) 3_666 3_766 ?
Se8 Se3 Se7 146.40(4) . 3_766 ?
Se4 Se3 Se7 120.48(7) 3_656 3_766 ?
Se4 Se3 Se7 90.52(5) 3_666 3_766 ?
Se3 Se3 Se7 60.31(2) 1_565 3_766 ?
Se3 Se3 Se7 119.69(2) 1_545 3_766 ?
Bi3 Se3 Se7 46.96(4) 3_656 3_756 ?
Bi3 Se3 Se7 92.29(6) 3_666 3_756 ?
Bi2 Se3 Se7 46.90(4) 1_655 3_756 ?
Se9 Se3 Se7 122.33(7) . 3_756 ?
Sn5 Se3 Se7 114.90(3) 3_656 3_756 ?
Bi5 Se3 Se7 114.90(3) 3_656 3_756 ?
Sn5 Se3 Se7 171.50(6) 3_666 3_756 ?
Bi5 Se3 Se7 171.50(6) 3_666 3_756 ?
Se8 Se3 Se7 146.40(4) . 3_756 ?
Se4 Se3 Se7 90.52(5) 3_656 3_756 ?
Se4 Se3 Se7 120.48(7) 3_666 3_756 ?
Se3 Se3 Se7 119.69(2) 1_565 3_756 ?
Se3 Se3 Se7 60.31(2) 1_545 3_756 ?
Se7 Se3 Se7 59.38(5) 3_766 3_756 ?
Bi3 Se3 Se7 46.88(3) 3_656 . ?
Bi3 Se3 Se7 46.88(3) 3_666 . ?
Bi2 Se3 Se7 92.73(7) 1_655 . ?
Se9 Se3 Se7 177.41(8) . . ?
Sn5 Se3 Se7 124.19(6) 3_656 . ?
Bi5 Se3 Se7 124.19(6) 3_656 . ?
Sn5 Se3 Se7 124.19(6) 3_666 . ?
Bi5 Se3 Se7 124.19(6) 3_666 . ?
Se8 Se3 Se7 108.90(8) . . ?
Se4 Se3 Se7 60.70(5) 3_656 . ?
Se4 Se3 Se7 60.70(5) 3_666 . ?
Se3 Se3 Se7 90.0 1_565 . ?
Se3 Se3 Se7 90.0 1_545 . ?
Se7 Se3 Se7 59.78(6) 3_766 . ?
Se7 Se3 Se7 59.78(6) 3_756 . ?
Bi3 Se4 Bi4 93.86(7) . 3_666 ?
Bi3 Se4 Bi4 93.86(7) . 3_656 ?
Bi4 Se4 Bi4 92.23(8) 3_666 3_656 ?
Bi3 Se4 Cs2 160.13(18) . . ?
Bi4 Se4 Cs2 99.86(12) 3_666 . ?
Bi4 Se4 Cs2 99.86(12) 3_656 . ?
Bi3 Se4 Se5 137.54(8) . 3_666 ?
Bi4 Se4 Se5 43.83(7) 3_666 3_666 ?
Bi4 Se4 Se5 91.69(9) 3_656 3_666 ?
Cs2 Se4 Se5 56.79(14) . 3_666 ?
Bi3 Se4 Se5 137.54(8) . 3_656 ?
Bi4 Se4 Se5 91.69(9) 3_666 3_656 ?
Bi4 Se4 Se5 43.83(7) 3_656 3_656 ?
Cs2 Se4 Se5 56.79(14) . 3_656 ?
Se5 Se4 Se5 62.79(7) 3_666 3_656 ?
Bi3 Se4 Se8 102.38(8) . 3_656 ?
Bi4 Se4 Se8 158.17(8) 3_666 3_656 ?
Bi4 Se4 Se8 101.02(4) 3_656 3_656 ?
Cs2 Se4 Se8 61.02(14) . 3_656 ?
Se5 Se4 Se8 117.75(10) 3_666 3_656 ?
Se5 Se4 Se8 86.15(9) 3_656 3_656 ?
Bi3 Se4 Se8 102.38(8) . 3_666 ?
Bi4 Se4 Se8 101.02(4) 3_666 3_666 ?
Bi4 Se4 Se8 158.17(8) 3_656 3_666 ?
Cs2 Se4 Se8 61.02(14) . 3_666 ?
Se5 Se4 Se8 86.15(9) 3_666 3_666 ?
Se5 Se4 Se8 117.75(10) 3_656 3_666 ?
Se8 Se4 Se8 61.52(6) 3_656 3_666 ?
Bi3 Se4 Cs2 144.60(10) . 3_666 ?
Bi4 Se4 Cs2 77.02(11) 3_666 3_666 ?
Bi4 Se4 Cs2 120.31(13) 3_656 3_666 ?
Cs2 Se4 Cs2 30.40(7) . 3_666 ?
Se5 Se4 Cs2 41.97(16) 3_666 3_666 ?
Se5 Se4 Cs2 77.50(12) 3_656 3_666 ?
Se8 Se4 Cs2 81.31(12) 3_656 3_666 ?
Se8 Se4 Cs2 48.05(14) 3_666 3_666 ?
Bi3 Se4 Cs2 144.60(10) . 3_656 ?
Bi4 Se4 Cs2 120.31(13) 3_666 3_656 ?
Bi4 Se4 Cs2 77.02(11) 3_656 3_656 ?
Cs2 Se4 Cs2 30.40(7) . 3_656 ?
Se5 Se4 Cs2 77.50(12) 3_666 3_656 ?
Se5 Se4 Cs2 41.97(16) 3_656 3_656 ?
Se8 Se4 Cs2 48.05(14) 3_656 3_656 ?
Se8 Se4 Cs2 81.31(12) 3_666 3_656 ?
Cs2 Se4 Cs2 60.78(13) 3_666 3_656 ?
Bi3 Se4 Se3 43.54(4) . 3_656 ?
Bi4 Se4 Se3 137.39(8) 3_666 3_656 ?
Bi4 Se4 Se3 90.63(5) 3_656 3_656 ?
Cs2 Se4 Se3 121.45(14) . 3_656 ?
Se5 Se4 Se3 177.32(10) 3_666 3_656 ?
Se5 Se4 Se3 118.35(4) 3_656 3_656 ?
Se8 Se4 Se3 60.43(6) 3_656 3_656 ?
Se8 Se4 Se3 91.20(7) 3_666 3_656 ?
Cs2 Se4 Se3 135.43(15) 3_666 3_656 ?
Cs2 Se4 Se3 101.74(11) 3_656 3_656 ?
Bi3 Se4 Se3 43.54(4) . 3_666 ?
Bi4 Se4 Se3 90.63(5) 3_666 3_666 ?
Bi4 Se4 Se3 137.39(8) 3_656 3_666 ?
Cs2 Se4 Se3 121.45(14) . 3_666 ?
Se5 Se4 Se3 118.35(4) 3_666 3_666 ?
Se5 Se4 Se3 177.32(10) 3_656 3_666 ?
Se8 Se4 Se3 91.20(7) 3_656 3_666 ?
Se8 Se4 Se3 60.43(6) 3_666 3_666 ?
Cs2 Se4 Se3 101.74(11) 3_666 3_666 ?
Cs2 Se4 Se3 135.43(15) 3_656 3_666 ?
Se3 Se4 Se3 60.39(5) 3_656 3_666 ?
Bi3 Se4 Bi5 77.61(7) . . ?
Bi4 Se4 Bi5 133.49(4) 3_666 . ?
Bi4 Se4 Bi5 133.49(4) 3_656 . ?
Cs2 Se4 Bi5 82.52(17) . . ?
Se5 Se4 Bi5 125.29(10) 3_666 . ?
Se5 Se4 Bi5 125.29(10) 3_656 . ?
Se8 Se4 Bi5 39.93(4) 3_656 . ?
Se8 Se4 Bi5 39.93(4) 3_666 . ?
Cs2 Se4 Bi5 84.21(14) 3_666 . ?
Cs2 Se4 Bi5 84.21(14) 3_656 . ?
Se3 Se4 Bi5 52.03(5) 3_656 . ?
Se3 Se4 Bi5 52.03(5) 3_666 . ?
Bi3 Se4 Se4 90.0 . 1_565 ?
Bi4 Se4 Se4 43.88(4) 3_666 1_565 ?
Bi4 Se4 Se4 136.12(4) 3_656 1_565 ?
Cs2 Se4 Se4 89.999(1) . 1_565 ?
Se5 Se4 Se4 58.60(4) 3_666 1_565 ?
Se5 Se4 Se4 121.40(4) 3_656 1_565 ?
Se8 Se4 Se4 120.76(3) 3_656 1_565 ?
Se8 Se4 Se4 59.24(3) 3_666 1_565 ?
Cs2 Se4 Se4 59.61(7) 3_666 1_565 ?
Cs2 Se4 Se4 120.39(7) 3_656 1_565 ?
Se3 Se4 Se4 120.19(3) 3_656 1_565 ?
Se3 Se4 Se4 59.81(3) 3_666 1_565 ?
Bi5 Se4 Se4 90.0 . 1_565 ?
Bi3 Se4 Se4 90.0 . 1_545 ?
Bi4 Se4 Se4 136.12(4) 3_666 1_545 ?
Bi4 Se4 Se4 43.88(4) 3_656 1_545 ?
Cs2 Se4 Se4 89.999(1) . 1_545 ?
Se5 Se4 Se4 121.40(4) 3_666 1_545 ?
Se5 Se4 Se4 58.60(4) 3_656 1_545 ?
Se8 Se4 Se4 59.24(3) 3_656 1_545 ?
Se8 Se4 Se4 120.76(3) 3_666 1_545 ?
Cs2 Se4 Se4 120.39(7) 3_666 1_545 ?
Cs2 Se4 Se4 59.61(7) 3_656 1_545 ?
Se3 Se4 Se4 59.81(3) 3_656 1_545 ?
Se3 Se4 Se4 120.19(3) 3_666 1_545 ?
Bi5 Se4 Se4 90.0 . 1_545 ?
Se4 Se4 Se4 180.0 1_565 1_545 ?
Bi12 Se5 Bi12 109.0(3) 3_656 3_666 ?
Bi12 Se5 Bi4 109.3(2) 3_656 . ?
Bi12 Se5 Bi4 109.3(2) 3_666 . ?
Bi12 Se5 Sn12 9.35(12) 3_656 3_656 ?
Bi12 Se5 Sn12 100.5(2) 3_666 3_656 ?
Bi4 Se5 Sn12 109.78(15) . 3_656 ?
Bi12 Se5 Sn12 100.5(2) 3_656 3_666 ?
Bi12 Se5 Sn12 9.35(12) 3_666 3_666 ?
Bi4 Se5 Sn12 109.78(15) . 3_666 ?
Sn12 Se5 Sn12 91.75(16) 3_656 3_666 ?
Bi12 Se5 Cs2 112.6(2) 3_656 . ?
Bi12 Se5 Cs2 112.6(2) 3_666 . ?
Bi4 Se5 Cs2 103.8(2) . . ?
Sn12 Se5 Cs2 120.69(16) 3_656 . ?
Sn12 Se5 Cs2 120.69(16) 3_666 . ?
Bi12 Se5 Se8 46.48(18) 3_656 3_656 ?
Bi12 Se5 Se8 105.12(18) 3_666 3_656 ?
Bi4 Se5 Se8 143.60(5) . 3_656 ?
Sn12 Se5 Se8 51.40(8) 3_656 3_656 ?
Sn12 Se5 Se8 102.31(11) 3_666 3_656 ?
Cs2 Se5 Se8 72.62(18) . 3_656 ?
Bi12 Se5 Se8 105.12(18) 3_656 3_666 ?
Bi12 Se5 Se8 46.48(18) 3_666 3_666 ?
Bi4 Se5 Se8 143.60(5) . 3_666 ?
Sn12 Se5 Se8 102.31(11) 3_656 3_666 ?
Sn12 Se5 Se8 51.40(8) 3_666 3_666 ?
Cs2 Se5 Se8 72.62(18) . 3_666 ?
Se8 Se5 Se8 71.34(8) 3_656 3_666 ?
Bi12 Se5 Cs2 142.6(3) 3_656 3_666 ?
Bi12 Se5 Cs2 81.34(18) 3_666 3_666 ?
Bi4 Se5 Cs2 100.06(18) . 3_666 ?
Sn12 Se5 Cs2 147.3(2) 3_656 3_666 ?
Sn12 Se5 Cs2 90.49(12) 3_666 3_666 ?
Cs2 Se5 Cs2 35.48(11) . 3_666 ?
Se8 Se5 Cs2 96.31(18) 3_656 3_666 ?
Se8 Se5 Cs2 55.50(16) 3_666 3_666 ?
Bi12 Se5 Cs2 81.34(18) 3_656 3_656 ?
Bi12 Se5 Cs2 142.6(3) 3_666 3_656 ?
Bi4 Se5 Cs2 100.06(18) . 3_656 ?
Sn12 Se5 Cs2 90.49(12) 3_656 3_656 ?
Sn12 Se5 Cs2 147.3(2) 3_666 3_656 ?
Cs2 Se5 Cs2 35.48(11) . 3_656 ?
Se8 Se5 Cs2 55.50(16) 3_656 3_656 ?
Se8 Se5 Cs2 96.31(18) 3_666 3_656 ?
Cs2 Se5 Cs2 70.9(2) 3_666 3_656 ?
Bi12 Se5 Se4 153.12(16) 3_656 3_666 ?
Bi12 Se5 Se4 92.51(13) 3_666 3_666 ?
Bi4 Se5 Se4 46.29(6) . 3_666 ?
Sn12 Se5 Se4 155.88(13) 3_656 3_666 ?
Sn12 Se5 Se4 99.48(6) 3_666 3_666 ?
Cs2 Se5 Se4 71.21(18) . 3_666 ?
Se8 Se5 Se4 143.59(19) 3_656 3_666 ?
Se8 Se5 Se4 101.38(9) 3_666 3_666 ?
Cs2 Se5 Se4 54.54(15) 3_666 3_666 ?
Cs2 Se5 Se4 91.39(17) 3_656 3_666 ?
Bi12 Se5 Se4 92.51(13) 3_656 3_656 ?
Bi12 Se5 Se4 153.12(16) 3_666 3_656 ?
Bi4 Se5 Se4 46.29(6) . 3_656 ?
Sn12 Se5 Se4 99.48(6) 3_656 3_656 ?
Sn12 Se5 Se4 155.88(13) 3_666 3_656 ?
Cs2 Se5 Se4 71.21(18) . 3_656 ?
Se8 Se5 Se4 101.38(9) 3_656 3_656 ?
Se8 Se5 Se4 143.59(19) 3_666 3_656 ?
Cs2 Se5 Se4 91.39(17) 3_666 3_656 ?
Cs2 Se5 Se4 54.54(15) 3_656 3_656 ?
Se4 Se5 Se4 62.79(7) 3_666 3_656 ?
Bi12 Se5 Se5 144.50(14) 3_656 1_565 ?
Bi12 Se5 Se5 35.50(14) 3_666 1_565 ?
Bi4 Se5 Se5 90.0 . 1_565 ?
Sn12 Se5 Se5 135.88(8) 3_656 1_565 ?
Sn12 Se5 Se5 44.12(8) 3_666 1_565 ?
Cs2 Se5 Se5 90.001(1) . 1_565 ?
Se8 Se5 Se5 125.67(4) 3_656 1_565 ?
Se8 Se5 Se5 54.33(4) 3_666 1_565 ?
Cs2 Se5 Se5 54.55(11) 3_666 1_565 ?
Cs2 Se5 Se5 125.45(11) 3_656 1_565 ?
Se4 Se5 Se5 58.60(4) 3_666 1_565 ?
Se4 Se5 Se5 121.40(3) 3_656 1_565 ?
Bi12 Se5 Se5 35.50(14) 3_656 1_545 ?
Bi12 Se5 Se5 144.50(14) 3_666 1_545 ?
Bi4 Se5 Se5 90.0 . 1_545 ?
Sn12 Se5 Se5 44.12(8) 3_656 1_545 ?
Sn12 Se5 Se5 135.88(8) 3_666 1_545 ?
Cs2 Se5 Se5 90.001(1) . 1_545 ?
Se8 Se5 Se5 54.33(4) 3_656 1_545 ?
Se8 Se5 Se5 125.67(4) 3_666 1_545 ?
Cs2 Se5 Se5 125.45(11) 3_666 1_545 ?
Cs2 Se5 Se5 54.55(11) 3_656 1_545 ?
Se4 Se5 Se5 121.40(4) 3_666 1_545 ?
Se4 Se5 Se5 58.60(4) 3_656 1_545 ?
Se5 Se5 Se5 180.0 1_565 1_545 ?
Bi12 Se5 Se10 55.63(14) 3_656 . ?
Bi12 Se5 Se10 55.63(14) 3_666 . ?
Bi4 Se5 Se10 138.3(2) . . ?
Sn12 Se5 Se10 48.90(8) 3_656 . ?
Sn12 Se5 Se10 48.90(8) 3_666 . ?
Cs2 Se5 Se10 117.9(2) . . ?
Se8 Se5 Se10 58.14(7) 3_656 . ?
Se8 Se5 Se10 58.14(7) 3_666 . ?
Cs2 Se5 Se10 113.49(16) 3_666 . ?
Cs2 Se5 Se10 113.49(16) 3_656 . ?
Se4 Se5 Se10 148.14(5) 3_666 . ?
Se4 Se5 Se10 148.14(5) 3_656 . ?
Se5 Se5 Se10 90.0 1_565 . ?
Se5 Se5 Se10 90.0 1_545 . ?
Bi12 Se5 Se6 112.0(2) 3_656 3_666 ?
Bi12 Se5 Se6 65.13(19) 3_666 3_666 ?
Bi4 Se5 Se6 46.09(7) . 3_666 ?
Sn12 Se5 Se6 105.25(17) 3_656 3_666 ?
Sn12 Se5 Se6 64.02(10) 3_666 3_666 ?
Cs2 Se5 Se6 132.80(16) . 3_666 ?
Se8 Se5 Se6 154.34(17) 3_656 3_666 ?
Se8 Se5 Se6 109.38(7) 3_666 3_666 ?
Cs2 Se5 Se6 105.02(12) 3_666 3_666 ?
Cs2 Se5 Se6 145.66(17) 3_656 3_666 ?
Se4 Se5 Se6 62.07(6) 3_666 3_666 ?
Se4 Se5 Se6 92.32(8) 3_656 3_666 ?
Se5 Se5 Se6 60.76(4) 1_565 3_666 ?
Se5 Se5 Se6 119.23(4) 1_545 3_666 ?
Se10 Se5 Se6 99.55(12) . 3_666 ?
Bi2 Se6 Bi1 89.53(7) . 3_666 ?
Bi2 Se6 Bi1 89.53(7) . 3_656 ?
Bi1 Se6 Bi1 85.77(7) 3_666 3_656 ?
Bi2 Se6 Bi4 93.48(6) . 3_656 ?
Bi1 Se6 Bi4 176.98(10) 3_666 3_656 ?
Bi1 Se6 Bi4 94.45(2) 3_656 3_656 ?
Bi2 Se6 Bi4 93.48(6) . 3_666 ?
Bi1 Se6 Bi4 94.45(3) 3_666 3_666 ?
Bi1 Se6 Bi4 176.98(10) 3_656 3_666 ?
Bi4 Se6 Bi4 85.17(7) 3_656 3_666 ?
Bi2 Se6 Bi12 164.69(12) . . ?
Bi1 Se6 Bi12 101.62(9) 3_666 . ?
Bi1 Se6 Bi12 101.62(9) 3_656 . ?
Bi4 Se6 Bi12 75.39(9) 3_656 . ?
Bi4 Se6 Bi12 75.39(9) 3_666 . ?
Bi2 Se6 Sn12 172.82(9) . . ?
Bi1 Se6 Sn12 95.73(7) 3_666 . ?
Bi1 Se6 Sn12 95.73(7) 3_656 . ?
Bi4 Se6 Sn12 81.26(7) 3_656 . ?
Bi4 Se6 Sn12 81.26(7) 3_666 . ?
Bi12 Se6 Sn12 8.13(8) . . ?
Bi2 Se6 Se6 90.0 . 1_565 ?
Bi1 Se6 Se6 47.12(3) 3_666 1_565 ?
Bi1 Se6 Se6 132.89(3) 3_656 1_565 ?
Bi4 Se6 Se6 132.58(3) 3_656 1_565 ?
Bi4 Se6 Se6 47.41(3) 3_666 1_565 ?
Bi12 Se6 Se6 90.000(1) . 1_565 ?
Sn12 Se6 Se6 90.0 . 1_565 ?
Bi2 Se6 Se6 90.0 . 1_545 ?
Bi1 Se6 Se6 132.89(3) 3_666 1_545 ?
Bi1 Se6 Se6 47.12(3) 3_656 1_545 ?
Bi4 Se6 Se6 47.41(3) 3_656 1_545 ?
Bi4 Se6 Se6 132.58(3) 3_666 1_545 ?
Bi12 Se6 Se6 90.000(1) . 1_545 ?
Sn12 Se6 Se6 90.000(1) . 1_545 ?
Se6 Se6 Se6 179.997(1) 1_565 1_545 ?
Bi2 Se6 Se1 133.80(7) . 3_666 ?
Bi1 Se6 Se1 44.28(5) 3_666 3_666 ?
Bi1 Se6 Se1 87.90(6) 3_656 3_666 ?
Bi4 Se6 Se1 132.71(8) 3_656 3_666 ?
Bi4 Se6 Se1 90.16(5) 3_666 3_666 ?
Bi12 Se6 Se1 58.00(9) . 3_666 ?
Sn12 Se6 Se1 51.57(5) . 3_666 ?
Se6 Se6 Se1 60.06(3) 1_565 3_666 ?
Se6 Se6 Se1 119.94(2) 1_545 3_666 ?
Bi2 Se6 Se1 133.80(7) . 3_656 ?
Bi1 Se6 Se1 87.90(6) 3_666 3_656 ?
Bi1 Se6 Se1 44.28(5) 3_656 3_656 ?
Bi4 Se6 Se1 90.16(5) 3_656 3_656 ?
Bi4 Se6 Se1 132.71(8) 3_666 3_656 ?
Bi12 Se6 Se1 58.00(9) . 3_656 ?
Sn12 Se6 Se1 51.57(5) . 3_656 ?
Se6 Se6 Se1 119.94(2) 1_565 3_656 ?
Se6 Se6 Se1 60.06(2) 1_545 3_656 ?
Se1 Se6 Se1 59.87(5) 3_666 3_656 ?
Bi2 Se6 Se2 43.16(4) . 3_656 ?
Bi1 Se6 Se2 89.41(7) 3_666 3_656 ?
Bi1 Se6 Se2 46.49(5) 3_656 3_656 ?
Bi4 Se6 Se2 92.92(5) 3_656 3_656 ?
Bi4 Se6 Se2 136.50(8) 3_666 3_656 ?
Bi12 Se6 Se2 145.82(6) . 3_656 ?
Sn12 Se6 Se2 141.47(5) . 3_656 ?
Se6 Se6 Se2 119.89(3) 1_565 3_656 ?
Se6 Se6 Se2 60.11(2) 1_545 3_656 ?
Se1 Se6 Se2 120.61(7) 3_666 3_656 ?
Se1 Se6 Se2 90.68(5) 3_656 3_656 ?
Bi2 Se6 Se2 43.16(4) . 3_666 ?
Bi1 Se6 Se2 46.49(5) 3_666 3_666 ?
Bi1 Se6 Se2 89.41(7) 3_656 3_666 ?
Bi4 Se6 Se2 136.50(8) 3_656 3_666 ?
Bi4 Se6 Se2 92.92(5) 3_666 3_666 ?
Bi12 Se6 Se2 145.82(6) . 3_666 ?
Sn12 Se6 Se2 141.47(5) . 3_666 ?
Se6 Se6 Se2 60.11(2) 1_565 3_666 ?
Se6 Se6 Se2 119.89(3) 1_545 3_666 ?
Se1 Se6 Se2 90.68(5) 3_666 3_666 ?
Se1 Se6 Se2 120.61(7) 3_656 3_666 ?
Se2 Se6 Se2 59.78(5) 3_656 3_666 ?
Bi2 Se6 Se7 46.53(4) . 3_656 ?
Bi1 Se6 Se7 136.06(8) 3_666 3_656 ?
Bi1 Se6 Se7 92.92(5) 3_656 3_656 ?
Bi4 Se6 Se7 46.95(4) 3_656 3_656 ?
Bi4 Se6 Se7 89.01(6) 3_666 3_656 ?
Bi12 Se6 Se7 121.51(10) . 3_656 ?
Sn12 Se6 Se7 128.01(7) . 3_656 ?
Se6 Se6 Se7 119.45(2) 1_565 3_656 ?
Se6 Se6 Se7 60.55(2) 1_545 3_656 ?
Se1 Se6 Se7 179.14(7) 3_666 3_656 ?
Se1 Se6 Se7 120.61(3) 3_656 3_656 ?
Se2 Se6 Se7 60.22(5) 3_656 3_656 ?
Se2 Se6 Se7 89.62(6) 3_666 3_656 ?
Bi2 Se6 Se7 46.53(4) . 3_666 ?
Bi1 Se6 Se7 92.92(5) 3_666 3_666 ?
Bi1 Se6 Se7 136.06(8) 3_656 3_666 ?
Bi4 Se6 Se7 89.01(6) 3_656 3_666 ?
Bi4 Se6 Se7 46.95(4) 3_666 3_666 ?
Bi12 Se6 Se7 121.51(10) . 3_666 ?
Sn12 Se6 Se7 128.01(7) . 3_666 ?
Se6 Se6 Se7 60.55(2) 1_565 3_666 ?
Se6 Se6 Se7 119.45(2) 1_545 3_666 ?
Se1 Se6 Se7 120.61(3) 3_666 3_666 ?
Se1 Se6 Se7 179.14(7) 3_656 3_666 ?
Se2 Se6 Se7 89.62(6) 3_656 3_666 ?
Se2 Se6 Se7 60.22(5) 3_666 3_666 ?
Se7 Se6 Se7 58.90(5) 3_656 3_666 ?
Bi2 Se6 Se1 88.79(8) . 1_556 ?
Bi1 Se6 Se1 42.89(3) 3_666 1_556 ?
Bi1 Se6 Se1 42.89(3) 3_656 1_556 ?
Bi4 Se6 Se1 137.30(3) 3_656 1_556 ?
Bi4 Se6 Se1 137.30(3) 3_666 1_556 ?
Bi12 Se6 Se1 106.51(11) . 1_556 ?
Sn12 Se6 Se1 98.39(8) . 1_556 ?
Se6 Se6 Se1 90.0 1_565 1_556 ?
Se6 Se6 Se1 90.0 1_545 1_556 ?
Se1 Se6 Se1 59.55(6) 3_666 1_556 ?
Se1 Se6 Se1 59.55(6) 3_656 1_556 ?
Se2 Se6 Se1 61.06(6) 3_656 1_556 ?
Se2 Se6 Se1 61.06(6) 3_666 1_556 ?
Se7 Se6 Se1 121.28(7) 3_656 1_556 ?
Se7 Se6 Se1 121.28(7) 3_666 1_556 ?
Bi3 Se7 Bi2 89.14(6) 1_655 3_656 ?
Bi3 Se7 Bi2 89.14(6) 1_655 3_666 ?
Bi2 Se7 Bi2 85.24(6) 3_656 3_666 ?
Bi3 Se7 Bi4 178.92(8) 1_655 . ?
Bi2 Se7 Bi4 91.66(6) 3_656 . ?
Bi2 Se7 Bi4 91.66(6) 3_666 . ?
Bi3 Se7 Bi3 93.96(6) 1_655 3_666 ?
Bi2 Se7 Bi3 176.89(8) 3_656 3_666 ?
Bi2 Se7 Bi3 95.11(2) 3_666 3_666 ?
Bi4 Se7 Bi3 85.24(6) . 3_666 ?
Bi3 Se7 Bi3 93.96(6) 1_655 3_656 ?
Bi2 Se7 Bi3 95.11(2) 3_656 3_656 ?
Bi2 Se7 Bi3 176.89(8) 3_666 3_656 ?
Bi4 Se7 Bi3 85.24(6) . 3_656 ?
Bi3 Se7 Bi3 84.37(6) 3_666 3_656 ?
Bi3 Se7 Se7 90.0 1_655 1_565 ?
Bi2 Se7 Se7 132.62(3) 3_656 1_565 ?
Bi2 Se7 Se7 47.38(3) 3_666 1_565 ?
Bi4 Se7 Se7 90.0 . 1_565 ?
Bi3 Se7 Se7 47.82(3) 3_666 1_565 ?
Bi3 Se7 Se7 132.18(3) 3_656 1_565 ?
Bi3 Se7 Se7 90.0 1_655 1_545 ?
Bi2 Se7 Se7 47.38(3) 3_656 1_545 ?
Bi2 Se7 Se7 132.62(3) 3_666 1_545 ?
Bi4 Se7 Se7 90.0 . 1_545 ?
Bi3 Se7 Se7 132.18(3) 3_666 1_545 ?
Bi3 Se7 Se7 47.82(3) 3_656 1_545 ?
Se7 Se7 Se7 179.999(1) 1_565 1_545 ?
Bi3 Se7 Se3 42.78(4) 1_655 3_766 ?
Bi2 Se7 Se3 88.99(6) 3_656 3_766 ?
Bi2 Se7 Se3 46.50(4) 3_666 3_766 ?
Bi4 Se7 Se3 137.95(5) . 3_766 ?
Bi3 Se7 Se3 93.49(4) 3_666 3_766 ?
Bi3 Se7 Se3 136.57(7) 3_656 3_766 ?
Se7 Se7 Se3 60.31(2) 1_565 3_766 ?
Se7 Se7 Se3 119.69(2) 1_545 3_766 ?
Bi3 Se7 Se3 42.78(4) 1_655 3_756 ?
Bi2 Se7 Se3 46.50(4) 3_656 3_756 ?
Bi2 Se7 Se3 88.99(6) 3_666 3_756 ?
Bi4 Se7 Se3 137.95(5) . 3_756 ?
Bi3 Se7 Se3 136.57(7) 3_666 3_756 ?
Bi3 Se7 Se3 93.49(4) 3_656 3_756 ?
Se7 Se7 Se3 119.69(2) 1_565 3_756 ?
Se7 Se7 Se3 60.31(2) 1_545 3_756 ?
Se3 Se7 Se3 59.38(5) 3_766 3_756 ?
Bi3 Se7 Se7 47.26(5) 1_655 3_766 ?
Bi2 Se7 Se7 136.40(9) 3_656 3_766 ?
Bi2 Se7 Se7 93.13(5) 3_666 3_766 ?
Bi4 Se7 Se7 131.94(8) . 3_766 ?
Bi3 Se7 Se7 46.70(4) 3_666 3_766 ?
Bi3 Se7 Se7 88.75(7) 3_656 3_766 ?
Se7 Se7 Se7 60.37(3) 1_565 3_766 ?
Se7 Se7 Se7 119.63(3) 1_545 3_766 ?
Se3 Se7 Se7 60.63(5) 3_766 3_766 ?
Se3 Se7 Se7 89.96(7) 3_756 3_766 ?
Bi3 Se7 Se7 47.26(5) 1_655 3_756 ?
Bi2 Se7 Se7 93.13(5) 3_656 3_756 ?
Bi2 Se7 Se7 136.40(9) 3_666 3_756 ?
Bi4 Se7 Se7 131.94(8) . 3_756 ?
Bi3 Se7 Se7 88.75(7) 3_666 3_756 ?
Bi3 Se7 Se7 46.70(4) 3_656 3_756 ?
Se7 Se7 Se7 119.63(3) 1_565 3_756 ?
Se7 Se7 Se7 60.37(3) 1_545 3_756 ?
Se3 Se7 Se7 89.96(7) 3_766 3_756 ?
Se3 Se7 Se7 60.63(5) 3_756 3_756 ?
Se7 Se7 Se7 59.26(6) 3_766 3_756 ?
Bi3 Se7 Se2 89.30(7) 1_655 . ?
Bi2 Se7 Se2 42.62(3) 3_656 . ?
Bi2 Se7 Se2 42.62(3) 3_666 . ?
Bi4 Se7 Se2 91.77(7) . . ?
Bi3 Se7 Se2 137.61(3) 3_666 . ?
Bi3 Se7 Se2 137.61(3) 3_656 . ?
Se7 Se7 Se2 90.0 1_565 . ?
Se7 Se7 Se2 90.0 1_545 . ?
Se3 Se7 Se2 61.73(5) 3_766 . ?
Se3 Se7 Se2 61.73(5) 3_756 . ?
Se7 Se7 Se2 122.34(8) 3_766 . ?
Se7 Se7 Se2 122.34(8) 3_756 . ?
Bi3 Se7 Se6 134.30(6) 1_655 3_656 ?
Bi2 Se7 Se6 45.17(4) 3_656 3_656 ?
Bi2 Se7 Se6 87.75(6) 3_666 3_656 ?
Bi4 Se7 Se6 46.49(5) . 3_656 ?
Bi3 Se7 Se6 131.73(7) 3_666 3_656 ?
Bi3 Se7 Se6 90.31(5) 3_656 3_656 ?
Se7 Se7 Se6 119.45(2) 1_565 3_656 ?
Se7 Se7 Se6 60.55(2) 1_545 3_656 ?
Se3 Se7 Se6 120.96(7) 3_766 3_656 ?
Se3 Se7 Se6 91.56(5) 3_756 3_656 ?
Se7 Se7 Se6 178.25(10) 3_766 3_656 ?
Se7 Se7 Se6 120.89(3) 3_756 3_656 ?
Se2 Se7 Se6 59.23(5) . 3_656 ?
Bi3 Se7 Se6 134.30(6) 1_655 3_666 ?
Bi2 Se7 Se6 87.75(6) 3_656 3_666 ?
Bi2 Se7 Se6 45.17(4) 3_666 3_666 ?
Bi4 Se7 Se6 46.49(4) . 3_666 ?
Bi3 Se7 Se6 90.31(5) 3_666 3_666 ?
Bi3 Se7 Se6 131.73(7) 3_656 3_666 ?
Se7 Se7 Se6 60.55(2) 1_565 3_666 ?
Se7 Se7 Se6 119.45(2) 1_545 3_666 ?
Se3 Se7 Se6 91.56(5) 3_766 3_666 ?
Se3 Se7 Se6 120.96(7) 3_756 3_666 ?
Se7 Se7 Se6 120.89(3) 3_766 3_666 ?
Se7 Se7 Se6 178.25(10) 3_756 3_666 ?
Se2 Se7 Se6 59.23(5) . 3_666 ?
Se6 Se7 Se6 58.90(5) 3_656 3_666 ?
Bi3 Se7 Se4 136.29(6) 1_655 3_656 ?
Bi2 Se7 Se4 92.06(4) 3_656 3_656 ?
Bi2 Se7 Se4 134.52(7) 3_666 3_656 ?
Bi4 Se7 Se4 42.96(4) . 3_656 ?
Bi3 Se7 Se4 85.49(6) 3_666 3_656 ?
Bi3 Se7 Se4 42.41(4) 3_656 3_656 ?
Se7 Se7 Se4 119.42(2) 1_565 3_656 ?
Se7 Se7 Se4 60.58(2) 1_545 3_656 ?
Se3 Se7 Se4 178.60(7) 3_766 3_656 ?
Se3 Se7 Se4 120.87(3) 3_756 3_656 ?
Se7 Se7 Se4 117.99(8) 3_766 3_656 ?
Se7 Se7 Se4 89.06(6) 3_756 3_656 ?
Se2 Se7 Se4 119.66(6) . 3_656 ?
Se6 Se7 Se4 60.43(5) 3_656 3_656 ?
Se6 Se7 Se4 89.40(6) 3_666 3_656 ?
Bi12 Se8 Sn5 106.64(13) . 3_666 ?
Bi12 Se8 Bi5 106.64(13) . 3_666 ?
Sn5 Se8 Bi5 0.0 3_666 3_666 ?
Bi12 Se8 Sn5 106.64(13) . 3_656 ?
Sn5 Se8 Sn5 95.84(10) 3_666 3_656 ?
Bi5 Se8 Sn5 95.84(10) 3_666 3_656 ?
Bi12 Se8 Bi5 106.64(13) . 3_656 ?
Sn5 Se8 Bi5 95.84(10) 3_666 3_656 ?
Bi5 Se8 Bi5 95.84(10) 3_666 3_656 ?
Sn5 Se8 Bi5 0.00(6) 3_656 3_656 ?
Bi12 Se8 Sn12 10.24(14) . . ?
Sn5 Se8 Sn12 100.03(10) 3_666 . ?
Bi5 Se8 Sn12 100.03(10) 3_666 . ?
Sn5 Se8 Sn12 100.03(10) 3_656 . ?
Bi5 Se8 Sn12 100.03(10) 3_656 . ?
Bi12 Se8 Cs2 86.1(2) . . ?
Sn5 Se8 Cs2 128.60(9) 3_666 . ?
Bi5 Se8 Cs2 128.60(9) 3_666 . ?
Sn5 Se8 Cs2 128.60(9) 3_656 . ?
Bi5 Se8 Cs2 128.60(9) 3_656 . ?
Sn12 Se8 Cs2 96.37(18) . . ?
Bi12 Se8 Se5 45.70(12) . 3_656 ?
Sn5 Se8 Se5 152.16(14) 3_666 3_656 ?
Bi5 Se8 Se5 152.16(14) 3_666 3_656 ?
Sn5 Se8 Se5 91.07(5) 3_656 3_656 ?
Bi5 Se8 Se5 91.07(5) 3_656 3_656 ?
Sn12 Se8 Se5 52.15(10) . 3_656 ?
Cs2 Se8 Se5 62.54(15) . 3_656 ?
Bi12 Se8 Se5 45.70(12) . 3_666 ?
Sn5 Se8 Se5 91.07(5) 3_666 3_666 ?
Bi5 Se8 Se5 91.07(5) 3_666 3_666 ?
Sn5 Se8 Se5 152.16(14) 3_656 3_666 ?
Bi5 Se8 Se5 152.16(14) 3_656 3_666 ?
Sn12 Se8 Se5 52.15(10) . 3_666 ?
Cs2 Se8 Se5 62.54(15) . 3_666 ?
Se5 Se8 Se5 71.34(8) 3_656 3_666 ?
Bi12 Se8 Se10 62.16(13) . 3_666 ?
Sn5 Se8 Se10 46.13(6) 3_666 3_666 ?
Bi5 Se8 Se10 46.13(6) 3_666 3_666 ?
Sn5 Se8 Se10 96.78(10) 3_656 3_666 ?
Bi5 Se8 Se10 96.78(10) 3_656 3_666 ?
Sn12 Se8 Se10 54.33(7) . 3_666 ?
Cs2 Se8 Se10 131.47(13) . 3_666 ?
Se5 Se8 Se10 106.32(13) 3_656 3_666 ?
Se5 Se8 Se10 69.13(10) 3_666 3_666 ?
Bi12 Se8 Se10 62.16(13) . 3_656 ?
Sn5 Se8 Se10 96.78(10) 3_666 3_656 ?
Bi5 Se8 Se10 96.78(10) 3_666 3_656 ?
Sn5 Se8 Se10 46.13(6) 3_656 3_656 ?
Bi5 Se8 Se10 46.13(6) 3_656 3_656 ?
Sn12 Se8 Se10 54.33(7) . 3_656 ?
Cs2 Se8 Se10 131.47(13) . 3_656 ?
Se5 Se8 Se10 69.13(10) 3_656 3_656 ?
Se5 Se8 Se10 106.32(13) 3_666 3_656 ?
Se10 Se8 Se10 66.24(8) 3_666 3_656 ?
Bi12 Se8 Cs2 87.13(19) . 3_656 ?
Sn5 Se8 Cs2 157.42(15) 3_666 3_656 ?
Bi5 Se8 Cs2 157.42(15) 3_666 3_656 ?
Sn5 Se8 Cs2 97.20(9) 3_656 3_656 ?
Bi5 Se8 Cs2 97.20(9) 3_656 3_656 ?
Sn12 Se8 Cs2 95.76(16) . 3_656 ?
Cs2 Se8 Cs2 32.52(8) . 3_656 ?
Se5 Se8 Cs2 45.75(17) 3_656 3_656 ?
Se5 Se8 Cs2 85.94(14) 3_666 3_656 ?
Se10 Se8 Cs2 148.82(16) 3_666 3_656 ?
Se10 Se8 Cs2 105.55(11) 3_656 3_656 ?
Bi12 Se8 Cs2 87.13(19) . 3_666 ?
Sn5 Se8 Cs2 97.20(9) 3_666 3_666 ?
Bi5 Se8 Cs2 97.20(9) 3_666 3_666 ?
Sn5 Se8 Cs2 157.42(15) 3_656 3_666 ?
Bi5 Se8 Cs2 157.42(15) 3_656 3_666 ?
Sn12 Se8 Cs2 95.76(16) . 3_666 ?
Cs2 Se8 Cs2 32.52(8) . 3_666 ?
Se5 Se8 Cs2 85.94(14) 3_656 3_666 ?
Se5 Se8 Cs2 45.75(17) 3_666 3_666 ?
Se10 Se8 Cs2 105.55(11) 3_666 3_666 ?
Se10 Se8 Cs2 148.82(16) 3_656 3_666 ?
Cs2 Se8 Cs2 65.03(15) 3_656 3_666 ?
Bi12 Se8 Se4 137.24(12) . 3_656 ?
Sn5 Se8 Se4 116.09(10) 3_666 3_656 ?
Bi5 Se8 Se4 116.09(10) 3_666 3_656 ?
Sn5 Se8 Se4 71.38(6) 3_656 3_656 ?
Bi5 Se8 Se4 71.38(6) 3_656 3_656 ?
Sn12 Se8 Se4 143.31(6) . 3_656 ?
Cs2 Se8 Se4 66.67(15) . 3_656 ?
Se5 Se8 Se4 91.68(10) 3_656 3_656 ?
Se5 Se8 Se4 128.73(13) 3_666 3_656 ?
Se10 Se8 Se4 158.86(9) 3_666 3_656 ?
Se10 Se8 Se4 111.96(4) 3_656 3_656 ?
Cs2 Se8 Se4 52.12(14) 3_656 3_656 ?
Cs2 Se8 Se4 86.32(14) 3_666 3_656 ?
Bi12 Se8 Se4 137.24(12) . 3_666 ?
Sn5 Se8 Se4 71.38(6) 3_666 3_666 ?
Bi5 Se8 Se4 71.38(6) 3_666 3_666 ?
Sn5 Se8 Se4 116.09(10) 3_656 3_666 ?
Bi5 Se8 Se4 116.09(10) 3_656 3_666 ?
Sn12 Se8 Se4 143.31(6) . 3_666 ?
Cs2 Se8 Se4 66.67(15) . 3_666 ?
Se5 Se8 Se4 128.73(13) 3_656 3_666 ?
Se5 Se8 Se4 91.68(10) 3_666 3_666 ?
Se10 Se8 Se4 111.96(4) 3_666 3_666 ?
Se10 Se8 Se4 158.86(9) 3_656 3_666 ?
Cs2 Se8 Se4 86.32(14) 3_656 3_666 ?
Cs2 Se8 Se4 52.12(14) 3_666 3_666 ?
Se4 Se8 Se4 61.52(6) 3_656 3_666 ?
Bi12 Se8 Se3 156.13(18) . . ?
Sn5 Se8 Se3 59.53(6) 3_666 . ?
Bi5 Se8 Se3 59.53(6) 3_666 . ?
Sn5 Se8 Se3 59.53(6) 3_656 . ?
Bi5 Se8 Se3 59.53(6) 3_656 . ?
Sn12 Se8 Se3 145.90(12) . . ?
Cs2 Se8 Se3 117.73(19) . . ?
Se5 Se8 Se3 143.77(5) 3_656 . ?
Se5 Se8 Se3 143.77(5) 3_666 . ?
Se10 Se8 Se3 98.38(8) 3_666 . ?
Se10 Se8 Se3 98.38(8) 3_656 . ?
Cs2 Se8 Se3 112.73(15) 3_656 . ?
Cs2 Se8 Se3 112.73(15) 3_666 . ?
Se4 Se8 Se3 60.61(6) 3_656 . ?
Se4 Se8 Se3 60.61(6) 3_666 . ?
Sn6 Se9 Bi6 0.00(3) 1_556 1_556 ?
Sn6 Se9 Sn6 88.98(7) 1_556 3_766 ?
Bi6 Se9 Sn6 88.98(7) 1_556 3_766 ?
Sn6 Se9 Bi6 88.98(7) 1_556 3_766 ?
Bi6 Se9 Bi6 88.98(7) 1_556 3_766 ?
Sn6 Se9 Bi6 0.00(5) 3_766 3_766 ?
Sn6 Se9 Sn6 88.98(7) 1_556 3_756 ?
Bi6 Se9 Sn6 88.98(7) 1_556 3_756 ?
Sn6 Se9 Sn6 89.12(8) 3_766 3_756 ?
Bi6 Se9 Sn6 89.12(8) 3_766 3_756 ?
Sn6 Se9 Bi6 88.98(7) 1_556 3_756 ?
Bi6 Se9 Bi6 88.98(7) 1_556 3_756 ?
Sn6 Se9 Bi6 89.12(8) 3_766 3_756 ?
Bi6 Se9 Bi6 89.12(8) 3_766 3_756 ?
Sn6 Se9 Bi6 0.00(5) 3_756 3_756 ?
Sn6 Se9 Sn5 90.64(7) 1_556 3_656 ?
Bi6 Se9 Sn5 90.64(7) 1_556 3_656 ?
Sn6 Se9 Sn5 175.43(7) 3_766 3_656 ?
Bi6 Se9 Sn5 175.43(7) 3_766 3_656 ?
Sn6 Se9 Sn5 95.42(4) 3_756 3_656 ?
Bi6 Se9 Sn5 95.42(4) 3_756 3_656 ?
Sn6 Se9 Bi5 90.64(7) 1_556 3_656 ?
Bi6 Se9 Bi5 90.64(7) 1_556 3_656 ?
Sn6 Se9 Bi5 175.43(7) 3_766 3_656 ?
Bi6 Se9 Bi5 175.43(7) 3_766 3_656 ?
Sn6 Se9 Bi5 95.42(4) 3_756 3_656 ?
Bi6 Se9 Bi5 95.42(4) 3_756 3_656 ?
Sn5 Se9 Bi5 0.00(4) 3_656 3_656 ?
Sn6 Se9 Sn5 90.64(7) 1_556 3_666 ?
Bi6 Se9 Sn5 90.64(7) 1_556 3_666 ?
Sn6 Se9 Sn5 95.42(4) 3_766 3_666 ?
Bi6 Se9 Sn5 95.42(4) 3_766 3_666 ?
Sn6 Se9 Sn5 175.43(7) 3_756 3_666 ?
Bi6 Se9 Sn5 175.43(7) 3_756 3_666 ?
Sn5 Se9 Sn5 80.04(7) 3_656 3_666 ?
Bi5 Se9 Sn5 80.04(7) 3_656 3_666 ?
Sn6 Se9 Bi5 90.64(7) 1_556 3_666 ?
Bi6 Se9 Bi5 90.64(7) 1_556 3_666 ?
Sn6 Se9 Bi5 95.42(4) 3_766 3_666 ?
Bi6 Se9 Bi5 95.42(4) 3_766 3_666 ?
Sn6 Se9 Bi5 175.43(7) 3_756 3_666 ?
Bi6 Se9 Bi5 175.43(7) 3_756 3_666 ?
Sn5 Se9 Bi5 80.04(7) 3_656 3_666 ?
Bi5 Se9 Bi5 80.04(7) 3_656 3_666 ?
Sn5 Se9 Bi5 0.00(4) 3_666 3_666 ?
Sn6 Se9 Se3 147.49(10) 1_556 . ?
Bi6 Se9 Se3 147.49(10) 1_556 . ?
Sn6 Se9 Se3 113.45(7) 3_766 . ?
Bi6 Se9 Se3 113.45(7) 3_766 . ?
Sn6 Se9 Se3 113.45(7) 3_756 . ?
Bi6 Se9 Se3 113.45(7) 3_756 . ?
Sn5 Se9 Se3 65.10(6) 3_656 . ?
Bi5 Se9 Se3 65.10(6) 3_656 . ?
Sn5 Se9 Se3 65.10(6) 3_666 . ?
Bi5 Se9 Se3 65.10(6) 3_666 . ?
Sn6 Se9 Se10 47.68(5) 1_556 3_656 ?
Bi6 Se9 Se10 47.68(5) 1_556 3_656 ?
Sn6 Se9 Se10 136.65(9) 3_766 3_656 ?
Bi6 Se9 Se10 136.65(9) 3_766 3_656 ?
Sn6 Se9 Se10 89.74(5) 3_756 3_656 ?
Bi6 Se9 Se10 89.74(5) 3_756 3_656 ?
Sn5 Se9 Se10 43.18(5) 3_656 3_656 ?
Bi5 Se9 Se10 43.18(5) 3_656 3_656 ?
Sn5 Se9 Se10 86.64(7) 3_666 3_656 ?
Bi5 Se9 Se10 86.64(7) 3_666 3_656 ?
Se3 Se9 Se10 106.62(8) . 3_656 ?
Sn6 Se9 Se10 47.68(5) 1_556 3_666 ?
Bi6 Se9 Se10 47.68(5) 1_556 3_666 ?
Sn6 Se9 Se10 89.74(5) 3_766 3_666 ?
Bi6 Se9 Se10 89.74(5) 3_766 3_666 ?
Sn6 Se9 Se10 136.65(9) 3_756 3_666 ?
Bi6 Se9 Se10 136.65(9) 3_756 3_666 ?
Sn5 Se9 Se10 86.64(7) 3_656 3_666 ?
Bi5 Se9 Se10 86.64(7) 3_656 3_666 ?
Sn5 Se9 Se10 43.18(5) 3_666 3_666 ?
Bi5 Se9 Se10 43.18(5) 3_666 3_666 ?
Se3 Se9 Se10 106.62(8) . 3_666 ?
Se10 Se9 Se10 62.85(6) 3_656 3_666 ?
Sn6 Se9 Se9 46.26(5) 1_556 3_767 ?
Bi6 Se9 Se9 46.26(5) 1_556 3_767 ?
Sn6 Se9 Se9 42.72(4) 3_766 3_767 ?
Bi6 Se9 Se9 42.72(4) 3_766 3_767 ?
Sn6 Se9 Se9 88.67(9) 3_756 3_767 ?
Bi6 Se9 Se9 88.67(9) 3_756 3_767 ?
Sn5 Se9 Se9 136.71(11) 3_656 3_767 ?
Bi5 Se9 Se9 136.71(11) 3_656 3_767 ?
Sn5 Se9 Se9 94.35(6) 3_666 3_767 ?
Bi5 Se9 Se9 94.35(6) 3_666 3_767 ?
Se3 Se9 Se9 149.28(4) . 3_767 ?
Se10 Se9 Se9 93.94(9) 3_656 3_767 ?
Se10 Se9 Se9 62.61(7) 3_666 3_767 ?
Sn6 Se9 Se9 46.26(5) 1_556 3_757 ?
Bi6 Se9 Se9 46.26(5) 1_556 3_757 ?
Sn6 Se9 Se9 88.67(9) 3_766 3_757 ?
Bi6 Se9 Se9 88.67(9) 3_766 3_757 ?
Sn6 Se9 Se9 42.72(4) 3_756 3_757 ?
Bi6 Se9 Se9 42.72(4) 3_756 3_757 ?
Sn5 Se9 Se9 94.35(6) 3_656 3_757 ?
Bi5 Se9 Se9 94.35(6) 3_656 3_757 ?
Sn5 Se9 Se9 136.71(10) 3_666 3_757 ?
Bi5 Se9 Se9 136.71(10) 3_666 3_757 ?
Se3 Se9 Se9 149.28(4) . 3_757 ?
Se10 Se9 Se9 62.61(7) 3_656 3_757 ?
Se10 Se9 Se9 93.94(9) 3_666 3_757 ?
Se9 Se9 Se9 60.93(7) 3_767 3_757 ?
Sn6 Se9 Se2 137.17(7) 1_556 3_766 ?
Bi6 Se9 Se2 137.17(7) 1_556 3_766 ?
Sn6 Se9 Se2 48.26(5) 3_766 3_766 ?
Bi6 Se9 Se2 48.26(5) 3_766 3_766 ?
Sn6 Se9 Se2 92.19(7) 3_756 3_766 ?
Bi6 Se9 Se2 92.19(7) 3_756 3_766 ?
Sn5 Se9 Se2 131.74(8) 3_656 3_766 ?
Bi5 Se9 Se2 131.74(8) 3_656 3_766 ?
Sn5 Se9 Se2 91.19(5) 3_666 3_766 ?
Bi5 Se9 Se2 91.19(5) 3_666 3_766 ?
Se3 Se9 Se2 68.18(6) . 3_766 ?
Se10 Se9 Se2 174.79(8) 3_656 3_766 ?
Se10 Se9 Se2 118.22(3) 3_666 3_766 ?
Se9 Se9 Se2 90.94(7) 3_767 3_766 ?
Se9 Se9 Se2 121.68(10) 3_757 3_766 ?
Bi5 Se10 Sn6 97.59(7) . 3_655 ?
Bi5 Se10 Bi6 97.59(7) . 3_655 ?
Sn6 Se10 Bi6 0.00(8) 3_655 3_655 ?
Bi5 Se10 Sn6 97.59(7) . 3_665 ?
Sn6 Se10 Sn6 89.62(9) 3_655 3_665 ?
Bi6 Se10 Sn6 89.62(9) 3_655 3_665 ?
Bi5 Se10 Bi6 97.59(7) . 3_665 ?
Sn6 Se10 Bi6 89.62(9) 3_655 3_665 ?
Bi6 Se10 Bi6 89.62(9) 3_655 3_665 ?
Sn6 Se10 Bi6 0.00(8) 3_665 3_665 ?
Bi5 Se10 Sn12 94.40(9) . 3_666 ?
Sn6 Se10 Sn12 167.37(11) 3_655 3_666 ?
Bi6 Se10 Sn12 167.37(11) 3_655 3_666 ?
Sn6 Se10 Sn12 92.75(5) 3_665 3_666 ?
Bi6 Se10 Sn12 92.75(5) 3_665 3_666 ?
Bi5 Se10 Sn12 94.40(9) . 3_656 ?
Sn6 Se10 Sn12 92.75(5) 3_655 3_656 ?
Bi6 Se10 Sn12 92.75(5) 3_655 3_656 ?
Sn6 Se10 Sn12 167.37(11) 3_665 3_656 ?
Bi6 Se10 Sn12 167.37(11) 3_665 3_656 ?
Sn12 Se10 Sn12 82.33(9) 3_666 3_656 ?
Bi5 Se10 Bi12 87.47(14) . 3_666 ?
Sn6 Se10 Bi12 170.27(12) 3_655 3_666 ?
Bi6 Se10 Bi12 170.27(12) 3_655 3_666 ?
Sn6 Se10 Bi12 97.98(7) 3_665 3_666 ?
Bi6 Se10 Bi12 97.98(7) 3_665 3_666 ?
Sn12 Se10 Bi12 8.18(10) 3_666 3_666 ?
Sn12 Se10 Bi12 78.52(10) 3_656 3_666 ?
Bi5 Se10 Bi12 87.47(14) . 3_656 ?
Sn6 Se10 Bi12 97.98(7) 3_655 3_656 ?
Bi6 Se10 Bi12 97.98(7) 3_655 3_656 ?
Sn6 Se10 Bi12 170.27(12) 3_665 3_656 ?
Bi6 Se10 Bi12 170.27(12) 3_665 3_656 ?
Sn12 Se10 Bi12 78.52(10) 3_666 3_656 ?
Sn12 Se10 Bi12 8.18(10) 3_656 3_656 ?
Bi12 Se10 Bi12 73.84(14) 3_666 3_656 ?
Bi5 Se10 Se1 148.52(11) . . ?
Sn6 Se10 Se1 104.56(7) 3_655 . ?
Bi6 Se10 Se1 104.56(7) 3_655 . ?
Sn6 Se10 Se1 104.56(7) 3_665 . ?
Bi6 Se10 Se1 104.56(7) 3_665 . ?
Sn12 Se10 Se1 62.84(7) 3_666 . ?
Sn12 Se10 Se1 62.84(7) 3_656 . ?
Bi12 Se10 Se1 67.71(13) 3_666 . ?
Bi12 Se10 Se1 67.71(13) 3_656 . ?
Bi5 Se10 Se8 47.29(6) . 3_666 ?
Sn6 Se10 Se8 144.79(10) 3_655 3_666 ?
Bi6 Se10 Se8 144.79(10) 3_655 3_666 ?
Sn6 Se10 Se8 92.69(5) 3_665 3_666 ?
Bi6 Se10 Se8 92.69(5) 3_665 3_666 ?
Sn12 Se10 Se8 47.50(7) 3_666 3_666 ?
Sn12 Se10 Se8 92.50(9) 3_656 3_666 ?
Bi12 Se10 Se8 41.38(13) 3_666 3_666 ?
Bi12 Se10 Se8 84.61(11) 3_656 3_666 ?
Se1 Se10 Se8 108.77(8) . 3_666 ?
Bi5 Se10 Se8 47.29(6) . 3_656 ?
Sn6 Se10 Se8 92.69(5) 3_655 3_656 ?
Bi6 Se10 Se8 92.69(5) 3_655 3_656 ?
Sn6 Se10 Se8 144.79(10) 3_665 3_656 ?
Bi6 Se10 Se8 144.79(10) 3_665 3_656 ?
Sn12 Se10 Se8 92.50(9) 3_666 3_656 ?
Sn12 Se10 Se8 47.50(7) 3_656 3_656 ?
Bi12 Se10 Se8 84.61(11) 3_666 3_656 ?
Bi12 Se10 Se8 41.38(13) 3_656 3_656 ?
Se1 Se10 Se8 108.77(8) . 3_656 ?
Se8 Se10 Se8 66.24(8) 3_666 3_656 ?
Bi5 Se10 Se9 53.62(6) . 3_656 ?
Sn6 Se10 Se9 44.21(5) 3_655 3_656 ?
Bi6 Se10 Se9 44.21(5) 3_655 3_656 ?
Sn6 Se10 Se9 91.04(7) 3_665 3_656 ?
Bi6 Se10 Se9 91.04(7) 3_665 3_656 ?
Sn12 Se10 Se9 148.01(11) 3_666 3_656 ?
Sn12 Se10 Se9 99.31(6) 3_656 3_656 ?
Bi12 Se10 Se9 140.96(15) 3_666 3_656 ?
Bi12 Se10 Se9 98.65(11) 3_656 3_656 ?
Se1 Se10 Se9 145.71(5) . 3_656 ?
Se8 Se10 Se9 100.60(8) 3_666 3_656 ?
Se8 Se10 Se9 67.31(7) 3_656 3_656 ?
Bi5 Se10 Se9 53.62(6) . 3_666 ?
Sn6 Se10 Se9 91.04(7) 3_655 3_666 ?
Bi6 Se10 Se9 91.04(7) 3_655 3_666 ?
Sn6 Se10 Se9 44.21(5) 3_665 3_666 ?
Bi6 Se10 Se9 44.21(5) 3_665 3_666 ?
Sn12 Se10 Se9 99.31(6) 3_666 3_666 ?
Sn12 Se10 Se9 148.01(11) 3_656 3_666 ?
Bi12 Se10 Se9 98.65(11) 3_666 3_666 ?
Bi12 Se10 Se9 140.96(15) 3_656 3_666 ?
Se1 Se10 Se9 145.71(5) . 3_666 ?
Se8 Se10 Se9 67.31(7) 3_666 3_666 ?
Se8 Se10 Se9 100.60(8) 3_656 3_666 ?
Se9 Se10 Se9 62.85(6) 3_656 3_666 ?
Bi5 Se10 Se10 90.0 . 1_565 ?
Sn6 Se10 Se10 134.81(4) 3_655 1_565 ?
Bi6 Se10 Se10 134.81(4) 3_655 1_565 ?
Sn6 Se10 Se10 45.19(4) 3_665 1_565 ?
Bi6 Se10 Se10 45.19(4) 3_665 1_565 ?
Sn12 Se10 Se10 48.83(5) 3_666 1_565 ?
Sn12 Se10 Se10 131.17(5) 3_656 1_565 ?
Bi12 Se10 Se10 53.08(7) 3_666 1_565 ?
Bi12 Se10 Se10 126.92(7) 3_656 1_565 ?
Se1 Se10 Se10 90.0 . 1_565 ?
Se8 Se10 Se10 56.88(4) 3_666 1_565 ?
Se8 Se10 Se10 123.12(4) 3_656 1_565 ?
Se9 Se10 Se10 121.43(3) 3_656 1_565 ?
Se9 Se10 Se10 58.58(3) 3_666 1_565 ?

loop_
_geom_bond_atom_site_label_1
_geom_bond_atom_site_label_2
_geom_bond_distance
_geom_bond_site_symmetry_2
_geom_bond_publ_flag
Bi1 Se1 2.8654(18) 3_655 ?
Bi1 Se1 2.8654(18) 3_665 ?
Bi1 Se1 2.894(3) . ?
Bi1 Se2 3.016(3) . ?
Bi1 Se6 3.0389(19) 3_666 ?
Bi1 Se6 3.0389(19) 3_656 ?
Bi1 Se6 5.003(3) 1_554 ?
Bi1 Se1 5.0480(17) 1_545 ?
Bi1 Se1 5.0480(17) 1_565 ?
Bi1 Se2 5.1186(17) 1_565 ?
Bi1 Se2 5.1186(17) 1_545 ?
Bi1 Se10 5.283(3) 3_655 ?
Bi2 Se2 2.8390(16) 3_666 ?
Bi2 Se2 2.8390(16) 3_656 ?
Bi2 Se6 2.984(3) . ?
Bi2 Se3 3.034(3) 1_455 ?
Bi2 Se7 3.0540(17) 3_656 ?
Bi2 Se7 3.0540(17) 3_666 ?
Bi2 Se9 4.608(3) 1_455 ?
Bi2 Se6 5.1001(17) 1_565 ?
Bi2 Se6 5.1001(17) 1_545 ?
Bi2 Se1 5.109(3) 1_556 ?
Bi2 Se3 5.1293(17) 1_445 ?
Bi2 Se3 5.1293(17) 1_465 ?
Bi3 Se3 2.8358(16) 3_656 ?
Bi3 Se3 2.8358(16) 3_666 ?
Bi3 Se4 2.840(3) . ?
Bi3 Se7 3.051(2) 1_455 ?
Bi3 Se7 3.0796(17) 3_666 ?
Bi3 Se7 3.0796(17) 3_656 ?
Bi3 Se4 5.0170(16) 1_565 ?
Bi3 Se4 5.0170(16) 1_545 ?
Bi3 Se7 5.1397(16) 1_445 ?
Bi3 Se7 5.1397(16) 1_465 ?
Bi3 Se2 5.155(3) 1_455 ?
Bi3 Se6 5.226(3) . ?
Bi4 Se5 2.749(3) . ?
Bi4 Se4 2.8693(18) 3_666 ?
Bi4 Se4 2.8693(18) 3_656 ?
Bi4 Se6 3.0560(19) 3_656 ?
Bi4 Se6 3.0560(19) 3_666 ?
Bi4 Se7 3.079(2) . ?
Bi4 Cs2 4.436(9) . ?
Bi4 Se5 4.9664(19) 1_545 ?
Bi4 Se5 4.9664(19) 1_565 ?
Bi4 Se3 5.040(3) . ?
Bi4 Se1 5.156(3) . ?
Bi4 Se7 5.1563(16) 1_565 ?
Bi5 Se10 2.733(3) . ?
Bi5 Se8 2.786(2) 3_666 ?
Bi5 Se8 2.786(2) 3_656 ?
Bi5 Se9 3.216(2) 3_656 ?
Bi5 Se9 3.216(2) 3_666 ?
Bi5 Se3 3.608(2) 3_656 ?
Bi5 Se3 3.608(2) 3_666 ?
Bi5 Se4 4.113(3) . ?
Bi5 Se5 4.551(3) . ?
Bi5 Se10 4.9577(19) 1_545 ?
Bi5 Se10 4.9577(19) 1_565 ?
Bi5 Se2 5.281(3) 1_455 ?
Bi6 Se9 2.767(3) 1_554 ?
Bi6 Se10 2.934(2) 3_655 ?
Bi6 Se10 2.934(2) 3_665 ?
Bi6 Se9 2.947(2) 3_766 ?
Bi6 Se9 2.947(2) 3_756 ?
Bi6 Se2 3.083(3) . ?
Bi6 Se8 4.897(4) 1_554 ?
Bi6 Se10 4.931(3) 1_655 ?
Bi6 Se9 4.9763(16) 1_544 ?
Bi6 Se9 4.9763(16) 1_564 ?
Bi6 Se2 5.1587(17) 1_565 ?
Bi6 Se2 5.1587(17) 1_545 ?
Sn12 Bi12 0.557(6) . ?
Sn12 Se8 2.851(4) . ?
Sn12 Se5 2.881(4) 3_656 ?
Sn12 Se5 2.881(4) 3_666 ?
Sn12 Se10 3.142(3) 3_666 ?
Sn12 Se10 3.142(3) 3_656 ?
Sn12 Se1 3.522(3) 3_666 ?
Sn12 Se1 3.522(3) 3_656 ?
Sn12 Se6 3.942(4) . ?
Sn12 Se8 5.024(3) 1_545 ?
Sn12 Se8 5.024(3) 1_565 ?
Sn12 Se2 5.270(4) 1_556 ?
Bi12 Se5 2.540(5) 3_656 ?
Bi12 Se5 2.540(5) 3_666 ?
Bi12 Se8 2.573(8) . ?
Bi12 Se10 3.443(6) 3_666 ?
Bi12 Se10 3.443(6) 3_656 ?
Bi12 Se1 3.912(6) 3_666 ?
Bi12 Se1 3.912(6) 3_656 ?
Bi12 Se6 3.916(8) . ?
Bi12 Cs2 4.054(11) . ?
Bi12 Cs2 4.520(10) 3_656 ?
Bi12 Cs2 4.520(10) 3_666 ?
Cs2 Cs2 2.0693(8) 3_666 ?
Cs2 Cs2 2.0693(8) 3_656 ?
Cs2 Se5 2.888(11) . ?
Cs2 Se8 3.311(10) . ?
Cs2 Se4 3.471(9) . ?
Cs2 Se5 3.565(9) 3_666 ?
Cs2 Se5 3.565(9) 3_656 ?
Cs2 Se8 3.847(8) 3_656 ?
Cs2 Se8 3.847(8) 3_666 ?
Cs2 Se4 4.088(8) 3_666 ?
Cs2 Se4 4.088(8) 3_656 ?
Se1 Bi1 2.8655(18) 3_655 ?
Se1 Bi1 2.8655(18) 3_665 ?
Se1 Sn12 3.522(3) 3_666 ?
Se1 Sn12 3.522(3) 3_656 ?
Se1 Se10 3.577(4) . ?
Se1 Bi12 3.912(6) 3_666 ?
Se1 Bi12 3.912(6) 3_656 ?
Se1 Se1 4.1360(8) 1_565 ?
Se1 Se1 4.1360(8) 1_545 ?
Se1 Se6 4.144(3) 3_666 ?
Se1 Se6 4.144(3) 3_656 ?
Se1 Se1 4.149(4) 3_665 ?
Se1 Se1 4.149(4) 3_655 ?
Se1 Se6 4.210(3) 1_554 ?
Se1 Se2 4.247(3) 3_655 ?
Se2 Bi2 2.8390(16) 3_666 ?
Se2 Bi2 2.8390(16) 3_656 ?
Se2 Se9 4.123(3) 3_766 ?
Se2 Se9 4.123(3) 3_756 ?
Se2 Se2 4.1360(8) 1_565 ?
Se2 Se2 4.1360(8) 1_545 ?
Se2 Se6 4.150(3) 3_656 ?
Se2 Se6 4.150(3) 3_666 ?
Se2 Se7 4.192(3) . ?
Se2 Se1 4.247(3) 3_655 ?
Se2 Se1 4.247(3) 3_665 ?
Se2 Se3 4.293(3) 3_766 ?
Se2 Se3 4.293(3) 3_756 ?
Se3 Bi3 2.8358(16) 3_656 ?
Se3 Bi3 2.8358(16) 3_666 ?
Se3 Bi2 3.034(3) 1_655 ?
Se3 Se9 3.476(3) . ?
Se3 Sn5 3.607(2) 3_656 ?
Se3 Bi5 3.607(2) 3_656 ?
Se3 Sn5 3.607(2) 3_666 ?
Se3 Bi5 3.607(2) 3_666 ?
Se3 Se8 4.105(4) . ?
Se3 Se4 4.112(3) 3_656 ?
Se3 Se4 4.112(3) 3_666 ?
Se3 Se3 4.1360(8) 1_565 ?
Se3 Se3 4.1360(8) 1_545 ?
Se3 Se7 4.175(3) 3_766 ?
Se3 Se7 4.175(3) 3_756 ?
Se3 Se7 4.218(3) . ?
Se4 Bi4 2.8693(18) 3_666 ?
Se4 Bi4 2.8693(18) 3_656 ?
Se4 Se5 3.970(4) 3_666 ?
Se4 Se5 3.970(4) 3_656 ?
Se4 Se8 4.044(4) 3_656 ?
Se4 Se8 4.044(4) 3_666 ?
Se4 Cs2 4.088(8) 3_666 ?
Se4 Cs2 4.088(8) 3_656 ?
Se4 Se3 4.112(3) 3_656 ?
Se4 Se3 4.112(3) 3_666 ?
Se4 Se4 4.1360(8) 1_565 ?
Se4 Se4 4.1360(8) 1_545 ?
Se5 Bi12 2.540(5) 3_656 ?
Se5 Bi12 2.540(5) 3_666 ?
Se5 Sn12 2.881(4) 3_656 ?
Se5 Sn12 2.881(4) 3_666 ?
Se5 Se8 3.547(4) 3_656 ?
Se5 Se8 3.547(4) 3_666 ?
Se5 Cs2 3.565(9) 3_666 ?
Se5 Cs2 3.565(9) 3_656 ?
Se5 Se4 3.970(4) 3_666 ?
Se5 Se4 3.970(4) 3_656 ?
Se5 Se5 4.1360(8) 1_565 ?
Se5 Se5 4.1360(8) 1_545 ?
Se5 Se10 4.164(5) . ?
Se5 Se6 4.234(5) 3_666 ?
Se6 Bi1 3.0388(19) 3_666 ?
Se6 Bi1 3.0388(19) 3_656 ?
Se6 Bi4 3.0561(19) 3_656 ?
Se6 Bi4 3.0561(19) 3_666 ?
Se6 Se6 4.1360(8) 1_565 ?
Se6 Se6 4.1360(8) 1_545 ?
Se6 Se1 4.144(3) 3_666 ?
Se6 Se1 4.144(3) 3_656 ?
Se6 Se2 4.150(3) 3_656 ?
Se6 Se2 4.150(3) 3_666 ?
Se6 Se7 4.206(3) 3_656 ?
Se6 Se7 4.206(3) 3_666 ?
Se6 Se1 4.210(3) 1_556 ?
Se7 Bi3 3.051(2) 1_655 ?
Se7 Bi2 3.0540(17) 3_656 ?
Se7 Bi2 3.0540(17) 3_666 ?
Se7 Bi3 3.0796(17) 3_666 ?
Se7 Bi3 3.0796(17) 3_656 ?
Se7 Se7 4.1360(8) 1_565 ?
Se7 Se7 4.1360(8) 1_545 ?
Se7 Se3 4.175(3) 3_766 ?
Se7 Se3 4.175(3) 3_756 ?
Se7 Se7 4.183(4) 3_766 ?
Se7 Se7 4.183(4) 3_756 ?
Se7 Se6 4.206(3) 3_656 ?
Se7 Se6 4.206(3) 3_666 ?
Se7 Se4 4.210(3) 3_656 ?
Se8 Sn5 2.786(2) 3_666 ?
Se8 Bi5 2.786(2) 3_666 ?
Se8 Sn5 2.786(2) 3_656 ?
Se8 Bi5 2.786(2) 3_656 ?
Se8 Se5 3.547(4) 3_656 ?
Se8 Se5 3.547(4) 3_666 ?
Se8 Se10 3.785(4) 3_666 ?
Se8 Se10 3.785(4) 3_656 ?
Se8 Cs2 3.847(8) 3_656 ?
Se8 Cs2 3.847(8) 3_666 ?
Se8 Se4 4.044(4) 3_656 ?
Se8 Se4 4.044(4) 3_666 ?
Se9 Sn6 2.767(3) 1_556 ?
Se9 Bi6 2.767(3) 1_556 ?
Se9 Sn6 2.947(2) 3_766 ?
Se9 Bi6 2.947(2) 3_766 ?
Se9 Sn6 2.947(2) 3_756 ?
Se9 Bi6 2.947(2) 3_756 ?
Se9 Sn5 3.216(2) 3_656 ?
Se9 Bi5 3.216(2) 3_656 ?
Se9 Sn5 3.216(2) 3_666 ?
Se9 Bi5 3.216(2) 3_666 ?
Se9 Se10 3.966(3) 3_656 ?
Se9 Se10 3.966(3) 3_666 ?
Se9 Se9 4.079(4) 3_767 ?
Se9 Se9 4.079(4) 3_757 ?
Se9 Se2 4.123(3) 3_766 ?
Se10 Sn6 2.934(2) 3_655 ?
Se10 Bi6 2.934(2) 3_655 ?
Se10 Sn6 2.934(2) 3_665 ?
Se10 Bi6 2.934(2) 3_665 ?
Se10 Sn12 3.142(3) 3_666 ?
Se10 Sn12 3.142(3) 3_656 ?
Se10 Bi12 3.443(6) 3_666 ?
Se10 Bi12 3.443(6) 3_656 ?
Se10 Se8 3.785(4) 3_666 ?
Se10 Se8 3.785(4) 3_656 ?
Se10 Se9 3.966(3) 3_656 ?
Se10 Se9 3.966(3) 3_666 ?
Se10 Se10 4.1360(8) 1_565 ?
